data_7011303
loop_
_publ_author_name
'Cheng He'
'Le-Yong Wang'
'Zhe-Ming Wang'
'Yuan Liu'
'Chun-Sheng Liao'
'Chun-Hua Yan'

_publ_section_title
;
 Self-assembly of tetrahedral M4L6 clusters from a new rigid ligand
;
_journal_issue 2
_journal_name_full 'J. Chem. Soc., Dalton Trans.'
_journal_page_first 134
_journal_page_last 135
_journal_paper_doi 10.1039/b110200a
_journal_year 2002
_chemical_formula_sum 'C168 H161.67 Cl8 N28 O36.33 Zn4'
_chemical_formula_weight 3699.33
_chemical_name_systematic
; 
? 
;
_space_group_IT_number 143
_symmetry_cell_setting trigonal
_symmetry_space_group_name_Hall 'P 3'
_symmetry_space_group_name_H-M 'P 3'
_atom_sites_solution_hydrogens geom
_atom_sites_solution_primary direct
_atom_sites_solution_secondary difmap
_audit_creation_method SHELXL-97
_cell_angle_alpha 90.00
_cell_angle_beta 90.00
_cell_angle_gamma 120.00
_cell_formula_units_Z 3
_cell_length_a 29.2594(5)
_cell_length_b 29.2594(5)
_cell_length_c 19.9252(2)
_cell_measurement_reflns_used 150191
_cell_measurement_temperature 293(2)
_cell_measurement_theta_max 27.5
_cell_measurement_theta_min 3.46
_cell_volume 14772.8(4)
_computing_cell_refinement 'HKL Scalepack (Otwinowski & Minor, 1997)'
_computing_data_collection 'KappaCCD (Nonius B. V., 1998)'
_computing_data_reduction 'HKL Denzo (Otwinowski & Minor, 1997) & maXus (Mackay et al., 1998)'
_computing_molecular_graphics 'Bruker SHELXTL V5.1 (Sheldrick, 1998)'
_computing_publication_material 'SHELXL-97 (Sheldrick, 1997)'
_computing_structure_refinement 'SHELXL-97 (Sheldrick, 1997)'
_computing_structure_solution 'SHELXS-97 (Sheldrick, 1997)'
_diffrn_ambient_temperature 293(2)
_diffrn_detector_area_resol_mean 0.76
_diffrn_measured_fraction_theta_full 0.996
_diffrn_measured_fraction_theta_max 0.996
_diffrn_measurement_device_type 'NONIUS KappaCCD'
_diffrn_measurement_method CCD
_diffrn_radiation_monochromator graphite
_diffrn_radiation_source 'fine-focus sealed tube'
_diffrn_radiation_type MoK\a
_diffrn_radiation_wavelength 0.71073
_diffrn_reflns_av_R_equivalents 0.0555
_diffrn_reflns_av_sigmaI/netI 0.0521
_diffrn_reflns_limit_h_max 34
_diffrn_reflns_limit_h_min -34
_diffrn_reflns_limit_k_max 34
_diffrn_reflns_limit_k_min -34
_diffrn_reflns_limit_l_max 21
_diffrn_reflns_limit_l_min -23
_diffrn_reflns_number 122448
_diffrn_reflns_theta_full 25.00
_diffrn_reflns_theta_max 25.00
_diffrn_reflns_theta_min 3.46
_exptl_absorpt_coefficient_mu 0.663
_exptl_crystal_colour 'pale yellow'
_exptl_crystal_density_diffrn 1.247
_exptl_crystal_density_method 'not measured'
_exptl_crystal_description block
_exptl_crystal_F_000 5737
_exptl_crystal_size_max 0.45
_exptl_crystal_size_mid 0.40
_exptl_crystal_size_min 0.20
_refine_diff_density_max 0.980
_refine_diff_density_min -1.090
_refine_diff_density_rms 0.111
_refine_ls_abs_structure_details 'Flack H D (1983), Acta Cryst. A39, 876-881'
_refine_ls_abs_structure_Flack 0.004(7)
_refine_ls_extinction_method none
_refine_ls_goodness_of_fit_ref 1.059
_refine_ls_hydrogen_treatment mixed
_refine_ls_matrix_type full
_refine_ls_number_parameters 2131
_refine_ls_number_reflns 33081
_refine_ls_number_restraints 333
_refine_ls_restrained_S_all 1.064
_refine_ls_R_factor_all 0.0878
_refine_ls_R_factor_gt 0.0698
_refine_ls_shift/su_max 0.008
_refine_ls_shift/su_mean 0.000
_refine_ls_structure_factor_coef Fsqd
_refine_ls_weighting_details 'calc w=1/[\s^2^(Fo^2^)+(0.1536P)^2^+0.0000P] where P=(Fo^2^+2Fc^2^)/3'
_refine_ls_weighting_scheme calc
_refine_ls_wR_factor_gt 0.1895
_refine_ls_wR_factor_ref 0.2033
_reflns_number_gt 27334
_reflns_number_total 33081
_reflns_threshold_expression >2sigma(I)
_cod_data_source_file b110200a.txt
_cod_data_source_block Zn
_cod_depositor_comments
;
The following automatic conversions were performed:
'_symmetry_cell_setting' value 'Trigonal' changed to 'trigonal' according
to '/home/saulius/struct/CIF-dictionaries/cif_core.dic' dictionary named
'cif_core.dic' version 2.4.1 from 2010-06-29.

Automatic conversion script
Id: cif_fix_enum 1527 2010-12-29 10:47:43Z saulius 
;
_cod_original_sg_symbol_H-M P3
_cod_database_code 7011303

loop_
_symmetry_equiv_pos_as_xyz
'x, y, z'
'-y, x-y, z'
'-x+y, -x, z'

loop_
_atom_site_label
_atom_site_type_symbol
_atom_site_fract_x
_atom_site_fract_y
_atom_site_fract_z
_atom_site_U_iso_or_equiv
_atom_site_adp_type
_atom_site_occupancy
_atom_site_symmetry_multiplicity
_atom_site_calc_flag
_atom_site_refinement_flags
_atom_site_disorder_assembly
_atom_site_disorder_group
Zn1 Zn 1.24130(2) 0.26198(2) 0.76334(3) 0.03390(13) Uani 1 1 d . . .
Zn2 Zn 1.0000 0.0000 0.23819(4) 0.02313(18) Uani 1 3 d S . .
N1 N 1.31376(15) 0.26985(17) 0.80126(19) 0.0403(10) Uani 1 1 d . . .
N2 N 1.26204(14) 0.21914(14) 0.69198(17) 0.0303(9) Uani 1 1 d . . .
N3 N 1.03218(12) 0.07399(13) 0.29119(16) 0.0232(8) Uani 1 1 d . . .
N4 N 0.97374(13) 0.04500(14) 0.18113(17) 0.0292(8) Uani 1 1 d . . .
N5 N 1.27823(17) 0.33301(16) 0.7050(2) 0.0468(12) Uani 1 1 d . . .
N6 N 1.17663(15) 0.26050(16) 0.7079(2) 0.0399(10) Uani 1 1 d . . .
N7 N 1.22402(16) 0.29534(18) 0.8507(2) 0.0443(11) Uani 1 1 d . . .
N8 N 1.19352(15) 0.19406(16) 0.82818(18) 0.0353(10) Uani 1 1 d . . .
C1 C 1.3400(2) 0.2956(2) 0.8573(3) 0.0554(16) Uani 1 1 d . . .
H1A H 1.3270 0.3135 0.8823 0.066 Uiso 1 1 calc R . .
C2 C 1.3839(2) 0.2964(3) 0.8784(3) 0.079(2) Uani 1 1 d . . .
H2A H 1.4019 0.3163 0.9158 0.095 Uiso 1 1 calc R . .
C3 C 1.4019(3) 0.2682(4) 0.8451(4) 0.092(3) Uani 1 1 d . . .
H3A H 1.4303 0.2656 0.8618 0.111 Uiso 1 1 calc R . .
C4 C 1.3776(2) 0.2433(3) 0.7859(3) 0.0643(18) Uani 1 1 d . . .
H4A H 1.3909 0.2260 0.7601 0.077 Uiso 1 1 calc R . .
C5 C 1.33332(18) 0.2447(2) 0.7664(3) 0.0405(12) Uani 1 1 d . . .
C6 C 1.30275(17) 0.21636(19) 0.7040(2) 0.0355(11) Uani 1 1 d . . .
C7 C 1.3216(2) 0.1866(3) 0.6648(3) 0.0568(15) Uani 1 1 d . . .
H7A H 1.2988 0.1706 0.6269 0.085 Uiso 1 1 calc R . .
H7B H 1.3214 0.1596 0.6925 0.085 Uiso 1 1 calc R . .
H7C H 1.3568 0.2100 0.6494 0.085 Uiso 1 1 calc R . .
C8 C 1.23170(16) 0.19449(18) 0.6315(2) 0.0309(10) Uani 1 1 d . . .
C9 C 1.24073(18) 0.22436(19) 0.5737(2) 0.0376(12) Uani 1 1 d . . .
H9A H 1.2672 0.2596 0.5730 0.045 Uiso 1 1 calc R . .
C10 C 1.21065(18) 0.2019(2) 0.5180(2) 0.0390(12) Uani 1 1 d . . .
H10A H 1.2171 0.2220 0.4793 0.047 Uiso 1 1 calc R . .
C11 C 1.17055(17) 0.14947(18) 0.5181(2) 0.0327(11) Uani 1 1 d . . .
C12 C 1.16135(17) 0.11951(19) 0.5755(2) 0.0345(11) Uani 1 1 d . . .
H12A H 1.1349 0.0842 0.5757 0.041 Uiso 1 1 calc R . .
C13 C 1.19159(19) 0.14195(18) 0.6331(2) 0.0361(12) Uani 1 1 d . . .
H13A H 1.1850 0.1221 0.6720 0.043 Uiso 1 1 calc R . .
C14 C 1.13563(17) 0.12615(17) 0.4571(2) 0.0317(11) Uani 1 1 d . . .
C15 C 1.15534(17) 0.1313(2) 0.3930(2) 0.0412(13) Uani 1 1 d . . .
H15A H 1.1916 0.1473 0.3862 0.049 Uiso 1 1 calc R . .
C16 C 1.12117(18) 0.1125(2) 0.3385(2) 0.0374(12) Uani 1 1 d . . .
H16A H 1.1345 0.1153 0.2953 0.045 Uiso 1 1 calc R . .
C17 C 1.06729(16) 0.08968(16) 0.3485(2) 0.0272(10) Uani 1 1 d . . .
C18 C 1.04700(17) 0.08128(18) 0.4115(2) 0.0358(12) Uani 1 1 d . . .
H18A H 1.0106 0.0636 0.4177 0.043 Uiso 1 1 calc R . .
C19 C 1.08046(18) 0.09901(19) 0.4669(2) 0.0369(12) Uani 1 1 d . . .
H19A H 1.0666 0.0930 0.5101 0.044 Uiso 1 1 calc R . .
C20 C 1.02149(15) 0.10810(16) 0.2678(2) 0.0265(10) Uani 1 1 d . . .
C21 C 1.03841(19) 0.16085(18) 0.2993(3) 0.0397(12) Uani 1 1 d . . .
H21A H 1.0602 0.1655 0.3377 0.060 Uiso 1 1 calc R . .
H21B H 1.0078 0.1624 0.3132 0.060 Uiso 1 1 calc R . .
H21C H 1.0581 0.1883 0.2673 0.060 Uiso 1 1 calc R . .
C22 C 0.98675(15) 0.09226(17) 0.2058(2) 0.0277(10) Uani 1 1 d . . .
C23 C 0.97100(18) 0.12475(19) 0.1766(2) 0.0377(12) Uani 1 1 d . . .
H23A H 0.9808 0.1575 0.1952 0.045 Uiso 1 1 calc R . .
C24 C 0.9406(2) 0.1082(2) 0.1195(3) 0.0431(13) Uani 1 1 d . . .
H24A H 0.9288 0.1291 0.0995 0.052 Uiso 1 1 calc R . .
C25 C 0.92784(19) 0.0597(2) 0.0921(2) 0.0411(12) Uani 1 1 d . . .
H25A H 0.9093 0.0484 0.0520 0.049 Uiso 1 1 calc R . .
C26 C 0.94356(18) 0.02846(19) 0.1264(2) 0.0376(12) Uani 1 1 d . . .
H26A H 0.9325 -0.0054 0.1105 0.045 Uiso 1 1 calc R . .
C27 C 1.3289(2) 0.3711(2) 0.7050(4) 0.0650(18) Uani 1 1 d . . .
H27A H 1.3510 0.3684 0.7363 0.078 Uiso 1 1 calc R . .
C28 C 1.3508(3) 0.4134(2) 0.6632(4) 0.077(2) Uani 1 1 d . . .
H28A H 1.3861 0.4394 0.6670 0.093 Uiso 1 1 calc R . .
C29 C 1.3190(3) 0.4159(3) 0.6157(4) 0.091(2) Uani 1 1 d . . .
H29A H 1.3328 0.4430 0.5843 0.109 Uiso 1 1 calc R . .
C30 C 1.2666(3) 0.3787(3) 0.6140(4) 0.0768(19) Uani 1 1 d . . .
H30A H 1.2446 0.3814 0.5825 0.092 Uiso 1 1 calc R . .
C31 C 1.2462(2) 0.3372(2) 0.6584(3) 0.0495(14) Uani 1 1 d . . .
C32 C 1.1899(2) 0.2971(2) 0.6634(3) 0.0540(14) Uani 1 1 d . . .
C33 C 1.1519(3) 0.3017(3) 0.6176(4) 0.084(2) Uani 1 1 d . . .
H33A H 1.1169 0.2732 0.6261 0.126 Uiso 1 1 calc R . .
H33B H 1.1613 0.3003 0.5718 0.126 Uiso 1 1 calc R . .
H33C H 1.1532 0.3347 0.6256 0.126 Uiso 1 1 calc R . .
C34 C 1.12220(18) 0.2242(2) 0.7212(3) 0.0413(12) Uani 1 1 d . . .
C35 C 1.09401(19) 0.1778(2) 0.6850(3) 0.0448(13) Uani 1 1 d . . .
H35A H 1.1101 0.1705 0.6496 0.054 Uiso 1 1 calc R . .
C36 C 1.0435(2) 0.1432(2) 0.7010(3) 0.0469(13) Uani 1 1 d . . .
H36A H 1.0252 0.1124 0.6760 0.056 Uiso 1 1 calc R . .
C37 C 1.01735(18) 0.1524(2) 0.7550(3) 0.0430(12) Uani 1 1 d . . .
C38 C 1.0466(2) 0.1985(2) 0.7905(3) 0.0489(14) Uani 1 1 d . . .
H38A H 1.0310 0.2052 0.8270 0.059 Uiso 1 1 calc R . .
C39 C 1.0978(2) 0.2350(2) 0.7743(3) 0.0525(15) Uani 1 1 d . . .
H39A H 1.1159 0.2664 0.7983 0.063 Uiso 1 1 calc R . .
C40 C 1.2337(3) 0.3442(2) 0.8566(3) 0.0605(17) Uani 1 1 d . . .
H40A H 1.2563 0.3691 0.8257 0.073 Uiso 1 1 calc R . .
C41 C 1.2118(3) 0.3604(3) 0.9067(4) 0.086(2) Uani 1 1 d . . .
H41A H 1.2198 0.3953 0.9102 0.103 Uiso 1 1 calc R . .
C42 C 1.1776(3) 0.3223(3) 0.9510(4) 0.082(2) Uani 1 1 d . . .
H42A H 1.1599 0.3307 0.9831 0.099 Uiso 1 1 calc R . .
C43 C 1.1700(3) 0.2734(3) 0.9474(3) 0.0682(19) Uani 1 1 d . . .
H43A H 1.1496 0.2484 0.9794 0.082 Uiso 1 1 calc R . .
C44 C 1.1929(2) 0.2601(2) 0.8954(3) 0.0507(14) Uani 1 1 d . . .
C45 C 1.1801(2) 0.2043(2) 0.8846(3) 0.0435(13) Uani 1 1 d . . .
C46 C 1.1528(3) 0.1664(3) 0.9385(4) 0.087(2) Uani 1 1 d . . .
H46A H 1.1469 0.1323 0.9252 0.131 Uiso 1 1 calc R . .
H46B H 1.1195 0.1642 0.9472 0.131 Uiso 1 1 calc R . .
H46C H 1.1740 0.1776 0.9784 0.131 Uiso 1 1 calc R . .
C47 C 1.17897(18) 0.14108(19) 0.8133(2) 0.0355(11) Uani 1 1 d . . .
C48 C 1.1281(2) 0.1060(2) 0.7924(3) 0.0483(14) Uani 1 1 d . . .
H48A H 1.1030 0.1167 0.7910 0.058 Uiso 1 1 calc R . .
C49 C 1.1142(2) 0.0550(2) 0.7734(3) 0.0474(14) Uani 1 1 d . . .
H49A H 1.0801 0.0321 0.7586 0.057 Uiso 1 1 calc R . .
C50 C 1.1497(2) 0.0379(2) 0.7760(3) 0.0442(13) Uani 1 1 d . . .
C51 C 1.20141(19) 0.07354(19) 0.7984(3) 0.0433(13) Uani 1 1 d . . .
H51A H 1.2259 0.0623 0.8012 0.052 Uiso 1 1 calc R . .
C52 C 1.21603(19) 0.12383(19) 0.8158(3) 0.0390(12) Uani 1 1 d . . .
H52A H 1.2505 0.1469 0.8293 0.047 Uiso 1 1 calc R . .
Zn3 Zn 0.738878(17) 0.128437(17) 0.35098(2) 0.02470(11) Uani 1 1 d . . .
Zn4 Zn 0.6667 0.3333 -0.16960(4) 0.0320(2) Uani 1 3 d S . .
N9 N 0.68257(13) 0.05110(13) 0.38382(18) 0.0275(8) Uani 1 1 d . . .
N10 N 0.67625(14) 0.09771(13) 0.27281(18) 0.0282(8) Uani 1 1 d . . .
N11 N 0.73086(14) 0.33143(15) -0.11648(18) 0.0326(9) Uani 1 1 d . . .
N12 N 0.73660(16) 0.38831(16) -0.22278(18) 0.0382(10) Uani 1 1 d . . .
N13 N 0.79066(14) 0.15345(15) 0.43717(19) 0.0335(9) Uani 1 1 d . . .
N14 N 0.71085(13) 0.16976(13) 0.41278(18) 0.0277(8) Uani 1 1 d . . .
N15 N 0.78119(13) 0.09857(14) 0.29177(19) 0.0307(9) Uani 1 1 d . . .
N16 N 0.79525(13) 0.19519(13) 0.29266(18) 0.0276(8) Uani 1 1 d . . .
C53 C 0.68791(19) 0.02798(18) 0.4405(2) 0.0368(11) Uani 1 1 d . . .
H53A H 0.7152 0.0483 0.4701 0.044 Uiso 1 1 calc R . .
C54 C 0.6543(2) -0.0241(2) 0.4553(3) 0.0483(14) Uani 1 1 d . . .
H54A H 0.6600 -0.0397 0.4926 0.058 Uiso 1 1 calc R . .
C55 C 0.6115(3) -0.0531(2) 0.4131(3) 0.066(2) Uani 1 1 d . . .
H55A H 0.5877 -0.0885 0.4220 0.079 Uiso 1 1 calc R . .
C56 C 0.6049(2) -0.0286(2) 0.3579(3) 0.0532(16) Uani 1 1 d . . .
H56A H 0.5756 -0.0470 0.3304 0.064 Uiso 1 1 calc R . .
C57 C 0.64134(17) 0.02270(17) 0.3436(2) 0.0307(10) Uani 1 1 d . . .
C58 C 0.63749(18) 0.05131(18) 0.2835(2) 0.0347(11) Uani 1 1 d . . .
C59 C 0.5886(2) 0.0233(2) 0.2403(3) 0.0488(15) Uani 1 1 d . . .
H59A H 0.5911 0.0459 0.2038 0.073 Uiso 1 1 calc R . .
H59B H 0.5580 0.0150 0.2668 0.073 Uiso 1 1 calc R . .
H59C H 0.5857 -0.0086 0.2229 0.073 Uiso 1 1 calc R . .
C60 C 0.67863(16) 0.12673(16) 0.2149(2) 0.0277(10) Uani 1 1 d . . .
C61 C 0.70714(17) 0.12532(18) 0.1594(2) 0.0324(10) Uani 1 1 d . . .
H61A H 0.7226 0.1042 0.1602 0.039 Uiso 1 1 calc R . .
C62 C 0.7124(2) 0.15563(19) 0.1028(2) 0.0383(12) Uani 1 1 d . . .
H62A H 0.7304 0.1540 0.0653 0.046 Uiso 1 1 calc R . .
C63 C 0.69050(17) 0.18851(17) 0.1024(2) 0.0298(10) Uani 1 1 d . . .
C64 C 0.66181(17) 0.18843(18) 0.1572(2) 0.0337(10) Uani 1 1 d . . .
H64A H 0.6462 0.2094 0.1562 0.040 Uiso 1 1 calc R . .
C65 C 0.65527(17) 0.15800(16) 0.2142(2) 0.0297(10) Uani 1 1 d . . .
H65A H 0.6358 0.1586 0.2507 0.036 Uiso 1 1 calc R . .
C66 C 0.70079(17) 0.22455(18) 0.0444(2) 0.0322(10) Uani 1 1 d . . .
C67 C 0.6993(2) 0.20960(19) -0.0212(2) 0.0441(12) Uani 1 1 d . . .
H67A H 0.6911 0.1752 -0.0304 0.053 Uiso 1 1 calc R . .
C68 C 0.7097(2) 0.2448(2) -0.0752(2) 0.0413(12) Uani 1 1 d . . .
H68A H 0.7079 0.2336 -0.1193 0.050 Uiso 1 1 calc R . .
C69 C 0.72271(18) 0.29604(18) -0.0613(2) 0.0354(11) Uani 1 1 d . . .
C70 C 0.72487(17) 0.31287(18) 0.0040(2) 0.0296(10) Uani 1 1 d . . .
H70A H 0.7337 0.3475 0.0130 0.036 Uiso 1 1 calc R . .
C71 C 0.71345(17) 0.27662(17) 0.0569(2) 0.0334(11) Uani 1 1 d . . .
H71A H 0.7144 0.2876 0.1009 0.040 Uiso 1 1 calc R . .
C72 C 0.7779(2) 0.3624(2) -0.1373(2) 0.0402(12) Uani 1 1 d . . .
C73 C 0.8257(2) 0.3652(3) -0.1099(3) 0.0536(16) Uani 1 1 d . . .
H73A H 0.8163 0.3404 -0.0738 0.080 Uiso 1 1 calc R . .
H73B H 0.8489 0.4002 -0.0934 0.080 Uiso 1 1 calc R . .
H73C H 0.8432 0.3569 -0.1445 0.080 Uiso 1 1 calc R . .
C74 C 0.78263(19) 0.3975(2) -0.1939(2) 0.0384(12) Uani 1 1 d . . .
C75 C 0.8308(2) 0.4378(2) -0.2160(3) 0.0524(16) Uani 1 1 d . . .
H75A H 0.8620 0.4428 -0.1968 0.063 Uiso 1 1 calc R . .
C76 C 0.8323(3) 0.4706(3) -0.2666(3) 0.071(2) Uani 1 1 d . . .
H76A H 0.8643 0.4985 -0.2813 0.085 Uiso 1 1 calc R . .
C77 C 0.7868(2) 0.4615(3) -0.2943(3) 0.0656(17) Uani 1 1 d . . .
H77A H 0.7871 0.4831 -0.3287 0.079 Uiso 1 1 calc R . .
C78 C 0.7385(2) 0.4193(2) -0.2716(3) 0.0524(15) Uani 1 1 d . . .
H78A H 0.7072 0.4133 -0.2917 0.063 Uiso 1 1 calc R . .
C79 C 0.83354(18) 0.1488(2) 0.4440(3) 0.0433(13) Uani 1 1 d . . .
H79A H 0.8372 0.1257 0.4153 0.052 Uiso 1 1 calc R . .
C80 C 0.8720(2) 0.1754(3) 0.4899(3) 0.0560(16) Uani 1 1 d . . .
H80A H 0.9006 0.1700 0.4941 0.067 Uiso 1 1 calc R . .
C81 C 0.8669(2) 0.2112(3) 0.5305(3) 0.0623(19) Uani 1 1 d . . .
H81A H 0.8928 0.2310 0.5620 0.075 Uiso 1 1 calc R . .
C82 C 0.8238(2) 0.2172(2) 0.5242(2) 0.0445(13) Uani 1 1 d . . .
H82A H 0.8202 0.2413 0.5507 0.053 Uiso 1 1 calc R . .
C83 C 0.78557(17) 0.18651(19) 0.4776(2) 0.0335(11) Uani 1 1 d . . .
C84 C 0.73903(18) 0.19292(18) 0.4651(2) 0.0348(11) Uani 1 1 d . . .
C85 C 0.7273(2) 0.2251(2) 0.5135(3) 0.0588(15) Uani 1 1 d . . .
H85A H 0.6963 0.2256 0.4991 0.088 Uiso 1 1 calc R . .
H85B H 0.7566 0.2605 0.5148 0.088 Uiso 1 1 calc R . .
H85C H 0.7216 0.2098 0.5574 0.088 Uiso 1 1 calc R . .
C86 C 0.66509(15) 0.17337(16) 0.3964(2) 0.0270(9) Uani 1 1 d . . .
C87 C 0.67133(17) 0.22213(18) 0.3734(2) 0.0351(11) Uani 1 1 d . . .
H87A H 0.7048 0.2518 0.3704 0.042 Uiso 1 1 calc R . .
C88 C 0.62790(16) 0.22491(17) 0.3558(2) 0.0325(10) Uani 1 1 d . . .
H88A H 0.6319 0.2569 0.3409 0.039 Uiso 1 1 calc R . .
C89 C 0.57639(16) 0.17995(17) 0.3597(2) 0.0323(10) Uani 1 1 d . . .
C90 C 0.57112(17) 0.13246(17) 0.3813(2) 0.0325(11) Uani 1 1 d . . .
H90A H 0.5379 0.1024 0.3836 0.039 Uiso 1 1 calc R . .
C91 C 0.61579(17) 0.12982(16) 0.3998(2) 0.0324(11) Uani 1 1 d . . .
H91A H 0.6120 0.0979 0.4146 0.039 Uiso 1 1 calc R . .
C92 C 0.77134(19) 0.04887(17) 0.2897(3) 0.0380(12) Uani 1 1 d . . .
H92A H 0.7504 0.0259 0.3234 0.046 Uiso 1 1 calc R . .
C93 C 0.7903(2) 0.02950(19) 0.2407(3) 0.0469(14) Uani 1 1 d . . .
H93A H 0.7831 -0.0052 0.2419 0.056 Uiso 1 1 calc R . .
C94 C 0.8200(2) 0.0628(2) 0.1901(3) 0.0522(14) Uani 1 1 d . . .
H94A H 0.8325 0.0507 0.1555 0.063 Uiso 1 1 calc R . .
C95 C 0.8314(2) 0.1156(2) 0.1911(3) 0.0499(14) Uani 1 1 d . . .
H95A H 0.8520 0.1392 0.1577 0.060 Uiso 1 1 calc R . .
C96 C 0.81088(18) 0.13149(17) 0.2440(2) 0.0335(11) Uani 1 1 d . . .
C97 C 0.82080(17) 0.18669(18) 0.2480(2) 0.0333(11) Uani 1 1 d . . .
C98 C 0.8608(2) 0.2274(2) 0.2016(3) 0.0503(15) Uani 1 1 d . . .
H98A H 0.8630 0.2608 0.2099 0.075 Uiso 1 1 calc R . .
H98B H 0.8503 0.2170 0.1560 0.075 Uiso 1 1 calc R . .
H98C H 0.8946 0.2305 0.2094 0.075 Uiso 1 1 calc R . .
C99 C 0.80393(16) 0.24773(16) 0.3044(2) 0.0264(10) Uani 1 1 d . . .
C100 C 0.77966(17) 0.26885(17) 0.2659(2) 0.0328(11) Uani 1 1 d . . .
H10B H 0.7597 0.2508 0.2286 0.039 Uiso 1 1 calc R . .
C101 C 0.78543(17) 0.31740(17) 0.2837(2) 0.0321(11) Uani 1 1 d . . .
H10C H 0.7694 0.3318 0.2578 0.039 Uiso 1 1 calc R . .
C102 C 0.81551(15) 0.34541(16) 0.3410(2) 0.0270(10) Uani 1 1 d . . .
C103 C 0.83961(16) 0.32292(16) 0.3770(2) 0.0307(10) Uani 1 1 d . . .
H10D H 0.8599 0.3408 0.4141 0.037 Uiso 1 1 calc R . .
C104 C 0.83482(16) 0.27563(16) 0.3602(2) 0.0289(10) Uani 1 1 d . . .
H10E H 0.8518 0.2618 0.3855 0.035 Uiso 1 1 calc R . .
Zn5 Zn 0.286862(19) 0.889639(19) 0.22930(3) 0.03068(12) Uani 1 1 d . . .
Zn6 Zn 0.3333 0.6667 -0.28910(5) 0.0587(3) Uani 1 3 d S . .
N17 N 0.20890(14) 0.86742(15) 0.2633(2) 0.0358(10) Uani 1 1 d . . .
N18 N 0.29972(15) 0.95187(15) 0.1630(2) 0.0346(9) Uani 1 1 d . . .
N19 N 0.38468(19) 0.7403(2) -0.2353(2) 0.0558(13) Uani 1 1 d . . .
N21 N 0.32665(15) 0.93458(14) 0.3153(2) 0.0350(10) Uani 1 1 d . . .
N22 N 0.28651(14) 0.83176(14) 0.29851(19) 0.0323(9) Uani 1 1 d . . .
N23 N 0.23435(15) 0.83250(15) 0.1534(2) 0.0385(10) Uani 1 1 d . . .
N24 N 0.36223(14) 0.91206(15) 0.1802(2) 0.0349(9) Uani 1 1 d . . .
C105 C 0.1971(2) 0.8828(2) 0.3211(3) 0.0455(13) Uani 1 1 d . . .
H10F H 0.2238 0.9118 0.3434 0.055 Uiso 1 1 calc R . .
C106 C 0.1485(2) 0.8582(2) 0.3483(3) 0.0520(15) Uani 1 1 d . . .
H10G H 0.1423 0.8694 0.3892 0.062 Uiso 1 1 calc R . .
C107 C 0.1087(2) 0.8169(3) 0.3155(3) 0.0637(18) Uani 1 1 d . . .
H10H H 0.0748 0.7999 0.3336 0.076 Uiso 1 1 calc R . .
C108 C 0.1184(2) 0.8000(2) 0.2547(3) 0.0551(17) Uani 1 1 d . . .
H10I H 0.0915 0.7716 0.2318 0.066 Uiso 1 1 calc R . .
C109 C 0.16932(17) 0.82651(18) 0.2291(3) 0.0376(12) Uani 1 1 d . . .
C110 C 0.18494(18) 0.81105(19) 0.1664(2) 0.0378(12) Uani 1 1 d . . .
C111 C 0.1415(2) 0.7703(3) 0.1240(3) 0.0581(17) Uani 1 1 d . . .
H11A H 0.1563 0.7636 0.0848 0.087 Uiso 1 1 calc R . .
H11B H 0.1183 0.7830 0.1106 0.087 Uiso 1 1 calc R . .
H11C H 0.1221 0.7383 0.1492 0.087 Uiso 1 1 calc R . .
C112 C 0.25277(18) 0.81992(18) 0.0966(2) 0.0370(12) Uani 1 1 d . . .
C113 C 0.2722(2) 0.8545(2) 0.0412(3) 0.0440(13) Uani 1 1 d . . .
H11J H 0.2704 0.8853 0.0419 0.053 Uiso 1 1 calc R . .
C114 C 0.2938(2) 0.8437(2) -0.0141(3) 0.0478(14) Uani 1 1 d . . .
H11K H 0.3059 0.8673 -0.0498 0.057 Uiso 1 1 calc R . .
C115 C 0.2978(2) 0.7977(2) -0.0175(2) 0.0418(12) Uani 1 1 d . . .
C116 C 0.2771(2) 0.7625(2) 0.0375(3) 0.0465(13) Uani 1 1 d . . .
H11L H 0.2781 0.7312 0.0369 0.056 Uiso 1 1 calc R . .
C117 C 0.2555(2) 0.7737(2) 0.0916(3) 0.0433(13) Uani 1 1 d . . .
H11M H 0.2420 0.7495 0.1266 0.052 Uiso 1 1 calc R . .
C118 C 0.3214(2) 0.7854(2) -0.0747(3) 0.0490(14) Uani 1 1 d . . .
C119 C 0.3155(3) 0.7966(3) -0.1403(3) 0.0621(17) Uani 1 1 d . . .
H11N H 0.2966 0.8137 -0.1497 0.075 Uiso 1 1 calc R . .
C120 C 0.3375(3) 0.7825(3) -0.1921(3) 0.0612(17) Uani 1 1 d . . .
H12K H 0.3319 0.7893 -0.2360 0.073 Uiso 1 1 calc R . .
C121 C 0.3668(2) 0.7594(2) -0.1818(3) 0.0491(15) Uani 1 1 d . . .
C122 C 0.3746(2) 0.7489(2) -0.1151(3) 0.0534(14) Uani 1 1 d . . .
H12L H 0.3945 0.7329 -0.1059 0.064 Uiso 1 1 calc R . .
C123 C 0.3523(2) 0.7627(2) -0.0635(3) 0.0505(15) Uani 1 1 d . . .
H12M H 0.3584 0.7564 -0.0196 0.061 Uiso 1 1 calc R . .
C124 C 0.4314(3) 0.7656(3) -0.2592(4) 0.077(2) Uani 1 1 d . . .
C125 C 0.4752(4) 0.8173(4) -0.2272(7) 0.126(4) Uani 1 1 d . . .
H12B H 0.4609 0.8270 -0.1902 0.189 Uiso 1 1 calc R . .
H12C H 0.4888 0.8450 -0.2601 0.189 Uiso 1 1 calc R . .
H12D H 0.5033 0.8120 -0.2115 0.189 Uiso 1 1 calc R . .
N20 N 0.4069(3) 0.6999(3) -0.3437(3) 0.085(2) Uani 1 1 d DU . .
C126 C 0.4452(4) 0.7430(3) -0.3173(4) 0.092(2) Uani 1 1 d DU A .
C127 C 0.5023(3) 0.7745(5) -0.3231(7) 0.094(4) Uani 0.50 1 d PDU A 1
H12N H 0.5253 0.8050 -0.2998 0.113 Uiso 0.50 1 calc PR A 1
C128 C 0.5149(6) 0.7472(4) -0.3735(6) 0.109(5) Uani 0.50 1 d PDU A 1
H12O H 0.5505 0.7612 -0.3834 0.131 Uiso 0.50 1 calc PR A 1
C129 C 0.4785(3) 0.7005(6) -0.4105(8) 0.105(5) Uani 0.50 1 d PDU A 1
H12P H 0.4889 0.6855 -0.4440 0.126 Uiso 0.50 1 calc PR A 1
C130 C 0.4249(4) 0.6798(5) -0.3900(6) 0.087(4) Uani 0.50 1 d PDU A 1
H13K H 0.3998 0.6491 -0.4112 0.104 Uiso 0.50 1 calc PR A 1
C27' C 0.4977(4) 0.7632(5) -0.3454(6) 0.098(4) Uani 0.50 1 d PDU A 2
H27B H 0.5282 0.7909 -0.3270 0.118 Uiso 0.50 1 calc PR A 2
C28' C 0.4966(5) 0.7350(5) -0.4052(6) 0.107(4) Uani 0.50 1 d PDU A 2
H28B H 0.5285 0.7469 -0.4275 0.128 Uiso 0.50 1 calc PR A 2
C29' C 0.4511(3) 0.6901(7) -0.4339(8) 0.113(5) Uani 0.50 1 d PDU A 2
H29B H 0.4534 0.6734 -0.4724 0.135 Uiso 0.50 1 calc PR A 2
C30' C 0.4021(5) 0.6728(6) -0.3997(6) 0.097(5) Uani 0.50 1 d PDU A 2
H30B H 0.3700 0.6454 -0.4151 0.117 Uiso 0.50 1 calc PR A 2
C131 C 0.34605(19) 0.9866(2) 0.3238(3) 0.0440(13) Uani 1 1 d . . .
H13L H 0.3384 1.0052 0.2922 0.053 Uiso 1 1 calc R . .
C132 C 0.3776(2) 1.0137(2) 0.3792(3) 0.0577(17) Uani 1 1 d . . .
H13M H 0.3919 1.0500 0.3834 0.069 Uiso 1 1 calc R . .
C133 C 0.3868(3) 0.9857(3) 0.4269(4) 0.075(2) Uani 1 1 d . . .
H13N H 0.4069 1.0030 0.4645 0.090 Uiso 1 1 calc R . .
C134 C 0.3672(2) 0.9334(2) 0.4201(3) 0.0551(16) Uani 1 1 d . . .
H13O H 0.3740 0.9146 0.4524 0.066 Uiso 1 1 calc R . .
C135 C 0.33629(18) 0.9074(2) 0.3637(2) 0.0379(12) Uani 1 1 d . . .
C136 C 0.31211(19) 0.8501(2) 0.3528(3) 0.0422(12) Uani 1 1 d . . .
C137 C 0.3150(3) 0.8159(3) 0.4080(3) 0.0595(15) Uani 1 1 d . . .
H13B H 0.2973 0.7797 0.3936 0.089 Uiso 1 1 calc R . .
H13C H 0.2983 0.8191 0.4478 0.089 Uiso 1 1 calc R . .
H13D H 0.3513 0.8271 0.4175 0.089 Uiso 1 1 calc R . .
C138 C 0.25837(18) 0.77601(17) 0.2859(2) 0.0355(11) Uani 1 1 d . . .
C139 C 0.2829(2) 0.75084(19) 0.2572(3) 0.0418(12) Uani 1 1 d . . .
H13P H 0.3190 0.7692 0.2491 0.050 Uiso 1 1 calc R . .
C140 C 0.25271(19) 0.69784(19) 0.2406(3) 0.0395(12) Uani 1 1 d . . .
H14A H 0.2691 0.6811 0.2205 0.047 Uiso 1 1 calc R . .
C141 C 0.19865(19) 0.66894(18) 0.2532(3) 0.0407(12) Uani 1 1 d . . .
C142 C 0.1753(2) 0.69403(19) 0.2851(3) 0.0436(13) Uani 1 1 d . . .
H14B H 0.1396 0.6749 0.2960 0.052 Uiso 1 1 calc R . .
C143 C 0.20435(19) 0.74757(18) 0.3012(3) 0.0387(12) Uani 1 1 d . . .
H14C H 0.1881 0.7642 0.3219 0.046 Uiso 1 1 calc R . .
C144 C 0.26617(18) 0.96947(18) 0.1526(3) 0.0386(12) Uani 1 1 d . . .
H14D H 0.2360 0.9556 0.1792 0.046 Uiso 1 1 calc R . .
C145 C 0.2728(2) 1.0060(3) 0.1062(3) 0.0589(16) Uani 1 1 d . . .
H14E H 0.2491 1.0184 0.1027 0.071 Uiso 1 1 calc R . .
C146 C 0.3159(3) 1.0244(3) 0.0644(4) 0.0678(18) Uani 1 1 d . . .
H14F H 0.3207 1.0478 0.0299 0.081 Uiso 1 1 calc R . .
C147 C 0.3522(2) 1.0075(2) 0.0743(3) 0.0525(15) Uani 1 1 d . . .
H14G H 0.3828 1.0212 0.0486 0.063 Uiso 1 1 calc R . .
C148 C 0.34200(18) 0.97031(18) 0.1226(3) 0.0364(11) Uani 1 1 d . . .
C149 C 0.37681(19) 0.9470(2) 0.1348(3) 0.0415(13) Uani 1 1 d . . .
C150 C 0.4257(2) 0.9672(3) 0.0925(3) 0.0595(17) Uani 1 1 d . . .
H15B H 0.4441 0.9489 0.1043 0.089 Uiso 1 1 calc R . .
H15C H 0.4482 1.0043 0.1003 0.089 Uiso 1 1 calc R . .
H15D H 0.4160 0.9612 0.0460 0.089 Uiso 1 1 calc R . .
C151 C 0.39228(17) 0.88697(19) 0.1954(3) 0.0375(12) Uani 1 1 d . . .
C152 C 0.38928(19) 0.8477(2) 0.1536(3) 0.0428(12) Uani 1 1 d . . .
H15K H 0.3710 0.8400 0.1131 0.051 Uiso 1 1 calc R . .
C153 C 0.41502(18) 0.8196(2) 0.1745(3) 0.0437(12) Uani 1 1 d . . .
H15L H 0.4123 0.7922 0.1479 0.052 Uiso 1 1 calc R . .
C154 C 0.44409(17) 0.83213(19) 0.2339(3) 0.0378(12) Uani 1 1 d . . .
C155 C 0.44792(18) 0.8734(2) 0.2733(3) 0.0425(12) Uani 1 1 d . . .
H15M H 0.4684 0.8832 0.3120 0.051 Uiso 1 1 calc R . .
C156 C 0.42121(18) 0.89996(19) 0.2549(3) 0.0400(12) Uani 1 1 d . . .
H15N H 0.4227 0.9263 0.2825 0.048 Uiso 1 1 calc R . .
Cl1 Cl 1.0000 0.0000 0.61418(9) 0.0297(4) Uani 1 3 d S . .
O11 O 0.95605(13) -0.04813(13) 0.58921(16) 0.0387(8) Uani 1 1 d . . .
O12 O 1.0000 0.0000 0.6866(3) 0.0417(15) Uani 1 3 d S . .
Cl2 Cl 0.6667 0.3333 0.20283(10) 0.0358(4) Uani 1 3 d S . .
O21 O 0.6667 0.3333 0.2747(3) 0.0485(16) Uani 1 3 d S . .
O22 O 0.63188(13) 0.28113(12) 0.17931(17) 0.0389(8) Uani 1 1 d . . .
Cl3 Cl 0.3333 0.6667 0.09941(11) 0.0426(5) Uani 1 3 d S . .
O31 O 0.28405(15) 0.65832(16) 0.0759(2) 0.0546(11) Uani 1 1 d . . .
O32 O 0.3333 0.6667 0.1722(3) 0.0510(17) Uani 1 3 d S . .
Cl4 Cl 1.12091(5) 0.20502(5) 1.12590(6) 0.0430(3) Uani 1 1 d . . .
O41 O 1.17441(16) 0.23443(19) 1.1037(2) 0.0669(13) Uani 1 1 d . . .
O42 O 1.11929(18) 0.1760(2) 1.1838(2) 0.0715(14) Uani 1 1 d . . .
O43 O 1.1024(2) 0.2397(2) 1.1403(3) 0.0939(16) Uani 1 1 d . . .
O44 O 1.08945(17) 0.16919(18) 1.0744(2) 0.0642(12) Uani 1 1 d . . .
Cl5 Cl 1.41945(5) 0.33884(6) 0.60162(7) 0.0527(4) Uani 1 1 d . . .
O51 O 1.4405(3) 0.3541(4) 0.5367(3) 0.136(3) Uani 1 1 d . . .
O52 O 1.4334(2) 0.3013(2) 0.6263(4) 0.106(2) Uani 1 1 d . . .
O53 O 1.4422(2) 0.3828(2) 0.6448(3) 0.0989(17) Uani 1 1 d . . .
O54 O 1.36422(17) 0.3150(2) 0.6003(3) 0.0721(14) Uani 1 1 d . . .
Cl6 Cl 0.26303(5) 1.04931(5) 0.33485(7) 0.0480(3) Uani 1 1 d . . .
O61 O 0.23571(17) 1.07704(19) 0.3420(3) 0.0832(15) Uani 1 1 d . . .
O62 O 0.2434(2) 1.0087(2) 0.3841(3) 0.0871(18) Uani 1 1 d . . .
O63 O 0.25435(17) 1.0241(2) 0.2717(2) 0.0851(17) Uani 1 1 d . . .
O64 O 0.31873(14) 1.08447(17) 0.3443(2) 0.0617(12) Uani 1 1 d . . .
Cl7 Cl 0.70742(7) 0.53418(9) -0.28138(10) 0.0821(6) Uani 1 1 d U . .
O71 O 0.7324(3) 0.5250(4) -0.2242(3) 0.133(3) Uani 1 1 d U . .
O72 O 0.6595(3) 0.5294(4) -0.2676(4) 0.150(3) Uani 1 1 d U . .
O73 O 0.7410(4) 0.5761(5) -0.3109(6) 0.231(6) Uani 1 1 d U . .
O74 O 0.6981(4) 0.4987(4) -0.3326(5) 0.183(3) Uani 1 1 d U . .
Cl8 Cl 0.84170(6) 0.13711(7) -0.00223(8) 0.0650(4) Uani 1 1 d DU . .
O81 O 0.88445(18) 0.1738(2) 0.0388(3) 0.121(2) Uiso 1 1 d DU B .
O82 O 0.8559(4) 0.1447(5) -0.0704(3) 0.223(10) Uiso 0.50 1 d PDU B 1
O83 O 0.8311(4) 0.0855(2) 0.0188(6) 0.170(7) Uiso 0.50 1 d PDU B 1
O84 O 0.7966(2) 0.1419(4) 0.0086(7) 0.173(7) Uiso 0.50 1 d PDU B 1
O82' O 0.8471(4) 0.1578(4) -0.0676(3) 0.117(4) Uiso 0.50 1 d PDU B 2
O83' O 0.8430(3) 0.0891(2) -0.0047(6) 0.146(6) Uiso 0.50 1 d PDU B 2
O84' O 0.7933(2) 0.1275(4) 0.0273(5) 0.101(4) Uiso 0.50 1 d PDU B 2
Cl9 Cl 0.18307(10) 0.63976(11) -0.52097(15) 0.1238(9) Uani 1 1 d DU . .
O91 O 0.1693(4) 0.6244(5) -0.4513(3) 0.242(6) Uiso 1 1 d DU C .
O92 O 0.1697(4) 0.6796(3) -0.5319(7) 0.126(5) Uiso 0.50 1 d PDU C 1
O93 O 0.2382(3) 0.6607(7) -0.5287(10) 0.212(9) Uiso 0.50 1 d PDU C 1
O94 O 0.1516(6) 0.5971(4) -0.5649(6) 0.182(7) Uiso 0.50 1 d PDU C 1
O92' O 0.2059(4) 0.6101(5) -0.5461(9) 0.241(10) Uiso 0.50 1 d PDU C 2
O93' O 0.1384(4) 0.6317(6) -0.5574(7) 0.175(7) Uiso 0.50 1 d PDU C 2
O94' O 0.2233(6) 0.6946(3) -0.5245(10) 0.232(9) Uiso 0.50 1 d PDU C 2
Cl10 Cl 0.60905(17) 0.75050(18) -0.2506(2) 0.215(2) Uiso 1 1 d DU . .
O101 O 0.6070(5) 0.7966(4) -0.2616(9) 0.193(5) Uiso 0.50 1 d PDU D 1
O102 O 0.5597(4) 0.7040(4) -0.2631(8) 0.159(5) Uiso 0.50 1 d PDU D 1
O103 O 0.6471(4) 0.7465(7) -0.2935(7) 0.221(6) Uiso 0.50 1 d PDU D 1
O104 O 0.6234(6) 0.7474(7) -0.1822(5) 0.211(6) Uiso 0.50 1 d PDU D 1
O1' O 0.5819(4) 0.7795(4) -0.2419(10) 0.208(6) Uiso 0.50 1 d PDU D 2
O2' O 0.6628(4) 0.7849(7) -0.2317(10) 0.247(6) Uiso 0.50 1 d PDU D 2
O3' O 0.5863(8) 0.7015(4) -0.2159(8) 0.225(6) Uiso 0.50 1 d PDU D 2
O4' O 0.6058(8) 0.7374(7) -0.3213(5) 0.230(6) Uiso 0.50 1 d PDU D 2
O5 O 0.4713(3) 1.1050(3) 0.1385(4) 0.059(2) Uiso 0.50 1 d P E 1
C157 C 0.4578(5) 1.1520(5) 0.0520(7) 0.062(3) Uiso 0.50 1 d P E 1
H15E H 0.4751 1.1800 0.0199 0.093 Uiso 0.50 1 calc PR E 1
H15F H 0.4362 1.1596 0.0811 0.093 Uiso 0.50 1 calc PR E 1
H15G H 0.4360 1.1194 0.0289 0.093 Uiso 0.50 1 calc PR E 1
C158 C 0.4980(5) 1.1475(5) 0.0924(6) 0.055(3) Uiso 0.50 1 d P E 1
H15H H 0.5206 1.1408 0.0632 0.066 Uiso 0.50 1 calc PR E 1
H15I H 0.5198 1.1801 0.1165 0.066 Uiso 0.50 1 calc PR E 1
O5' O 0.5247(6) 1.0815(6) 0.1193(7) 0.112(4) Uiso 0.50 1 d P E 2
C57' C 0.5699(11) 1.0717(11) 0.0071(15) 0.149(10) Uiso 0.50 1 d P E 2
H57A H 0.5842 1.0922 -0.0329 0.223 Uiso 0.50 1 calc PR E 2
H57B H 0.5410 1.0376 -0.0045 0.223 Uiso 0.50 1 calc PR E 2
H57C H 0.5967 1.0677 0.0294 0.223 Uiso 0.50 1 calc PR E 2
C58' C 0.5464(8) 1.1054(8) 0.0633(11) 0.105(6) Uiso 0.50 1 d P E 2
H58A H 0.5760 1.1399 0.0740 0.126 Uiso 0.50 1 calc PR E 2
H58B H 0.5209 1.1110 0.0389 0.126 Uiso 0.50 1 calc PR E 2
C159 C 0.5045(4) 1.1029(4) 0.1746(5) 0.103(3) Uiso 1 1 d . . .
H15P H 0.5209 1.0875 0.1486 0.123 Uiso 1 1 d R E 1
H15O H 0.4790 1.1094 0.1528 0.123 Uiso 1 1 d R E 2
H15J H 0.5313 1.1370 0.1898 0.123 Uiso 1 1 d R . .
C160 C 0.4732(4) 1.0647(4) 0.2330(6) 0.113(3) Uiso 1 1 d . E .
H16N H 0.4631 1.0827 0.2649 0.170 Uiso 1 1 calc R . .
H16O H 0.4949 1.0532 0.2547 0.170 Uiso 1 1 calc R . .
H16P H 0.4421 1.0347 0.2155 0.170 Uiso 1 1 calc R . .
N25 N 0.5038(3) -0.0081(3) 0.3852(4) 0.0836(18) Uiso 1 1 d . . .
C161 C 0.5173(6) -0.0196(6) 0.5018(7) 0.145(5) Uiso 1 1 d . . .
H16J H 0.5106 -0.0552 0.5038 0.175 Uiso 1 1 d R . .
H16H H 0.4923 -0.0193 0.5328 0.175 Uiso 1 1 d R . .
H16I H 0.5530 0.0011 0.5171 0.175 Uiso 1 1 d R . .
C162 C 0.5100(3) -0.0131(3) 0.4380(4) 0.0683(18) Uiso 1 1 d . . .
N26 N 0.7771(5) -0.1265(5) 0.4884(6) 0.148(4) Uiso 1 1 d . . .
C163 C 0.8439(5) -0.1564(5) 0.5145(6) 0.126(4) Uiso 1 1 d . . .
H16D H 0.8306 -0.1778 0.5541 0.151 Uiso 1 1 d R . .
H16B H 0.8779 -0.1276 0.5268 0.151 Uiso 1 1 d R . .
H16C H 0.8469 -0.1786 0.4815 0.151 Uiso 1 1 d R . .
C164 C 0.8082(4) -0.1426(4) 0.4984(5) 0.105(3) Uiso 1 1 d . . .
N27 N 0.0123(3) 0.6832(3) 0.1694(3) 0.0801(17) Uiso 1 1 d . . .
C165 C -0.0030(4) 0.6999(4) 0.0557(5) 0.112(3) Uiso 1 1 d . . .
H16M H 0.0260 0.7336 0.0429 0.134 Uiso 1 1 d R . .
H16K H -0.0347 0.7018 0.0518 0.134 Uiso 1 1 d R . .
H16L H -0.0042 0.6742 0.0247 0.134 Uiso 1 1 d R . .
C166 C 0.0059(3) 0.6902(3) 0.1174(4) 0.0642(17) Uiso 1 1 d . . .
N28 N 0.6230(5) 0.7600(5) -0.5144(7) 0.166(5) Uiso 1 1 d . . .
C167 C 0.6480(11) 0.7413(11) -0.5029(13) 0.242(11) Uiso 1 1 d . . .
C168 C 0.6918(9) 0.7335(10) -0.4955(12) 0.239(10) Uiso 1 1 d . . .
H16G H 0.6860 0.7253 -0.4485 0.287 Uiso 1 1 d R . .
H16E H 0.7278 0.7614 -0.4984 0.287 Uiso 1 1 d R . .
H16F H 0.6866 0.7016 -0.5161 0.287 Uiso 1 1 d R . .
O1W O 0.5962(3) 0.8298(4) -0.5358(4) 0.143(3) Uiso 1 1 d . . .
H1WA H 0.5693 0.8332 -0.5197 0.172 Uiso 1 1 d R . .
H1WB H 0.6075 0.8066 -0.5304 0.172 Uiso 1 1 d R . .
O2W O 0.4738(7) 0.0929(6) 0.5350(8) 0.130(5) Uiso 0.50 1 d P . .
H2WA H 0.4997 0.0992 0.5644 0.156 Uiso 0.50 1 d PR . .
H2WB H 0.4445 0.0953 0.5313 0.156 Uiso 0.50 1 d PR . .
O3W O 0.5633(5) 0.6375(5) -0.3680(7) 0.107(4) Uiso 0.50 1 d P . .
H3WA H 0.5859 0.6725 -0.3677 0.128 Uiso 0.50 1 d PR . .
H3WB H 0.5425 0.6318 -0.4040 0.128 Uiso 0.50 1 d PR . .
O4W O 0.7827(6) -0.2481(7) 0.6401(9) 0.132(5) Uiso 0.50 1 d P . .
H4WA H 0.7564 -0.2725 0.6655 0.158 Uiso 0.50 1 d PR . .
H4WB H 0.7634 -0.2488 0.6045 0.158 Uiso 0.50 1 d PR . .
O5W O 0.4525(7) 0.5750(7) -0.3873(9) 0.140(6) Uiso 0.50 1 d P . .
H5WA H 0.4276 0.5564 -0.3563 0.167 Uiso 0.50 1 d PR . .
H5WB H 0.4341 0.5707 -0.4252 0.167 Uiso 0.50 1 d PR . .
O6W O 0.3333 0.6667 -0.6188(13) 0.235(11) Uiso 1 3 d S . .
H6WA H 0.3039 0.6626 -0.5990 0.282 Uiso 0.67 1 d PR . .

loop_
_atom_site_aniso_label
_atom_site_aniso_U_11
_atom_site_aniso_U_22
_atom_site_aniso_U_33
_atom_site_aniso_U_23
_atom_site_aniso_U_13
_atom_site_aniso_U_12
Zn1 0.0339(2) 0.0352(2) 0.0269(3) -0.0042(2) -0.0021(2) 0.0130(2)
Zn2 0.0248(2) 0.0248(2) 0.0197(4) 0.000 0.000 0.01242(12)
N1 0.0415(19) 0.048(2) 0.030(2) -0.0080(16) -0.0160(16) 0.0215(17)
N2 0.0310(17) 0.0309(17) 0.0213(17) -0.0028(14) -0.0021(14) 0.0097(14)
N3 0.0248(14) 0.0245(15) 0.0194(17) -0.0025(12) -0.0029(13) 0.0117(12)
N4 0.0323(16) 0.0324(17) 0.0232(18) 0.0002(14) -0.0024(14) 0.0163(14)
N5 0.048(2) 0.035(2) 0.051(3) 0.0056(18) 0.016(2) 0.0155(18)
N6 0.0397(19) 0.044(2) 0.037(2) -0.0013(17) -0.0004(17) 0.0216(16)
N7 0.048(2) 0.055(2) 0.032(2) -0.0139(17) -0.0055(17) 0.0275(18)
N8 0.0347(18) 0.046(2) 0.0217(18) 0.0013(15) -0.0014(15) 0.0175(16)
C1 0.042(3) 0.065(3) 0.043(3) -0.022(3) -0.010(2) 0.015(3)
C2 0.055(3) 0.133(5) 0.047(3) -0.048(3) -0.037(3) 0.046(3)
C3 0.058(3) 0.172(7) 0.056(4) -0.041(4) -0.038(3) 0.064(4)
C4 0.044(3) 0.087(4) 0.066(4) -0.023(3) -0.018(3) 0.036(3)
C5 0.031(2) 0.043(2) 0.040(3) -0.008(2) -0.010(2) 0.0118(19)
C6 0.026(2) 0.042(2) 0.035(2) 0.0006(19) -0.0019(18) 0.0146(18)
C7 0.056(3) 0.073(3) 0.049(3) -0.018(3) -0.010(3) 0.037(3)
C8 0.0273(19) 0.037(2) 0.023(2) -0.0076(17) -0.0072(16) 0.0122(17)
C9 0.033(2) 0.030(2) 0.033(2) -0.0020(19) -0.0005(19) 0.0028(19)
C10 0.036(2) 0.046(3) 0.028(2) 0.0069(19) -0.0004(19) 0.015(2)
C11 0.032(2) 0.040(2) 0.025(2) -0.0026(17) -0.0013(17) 0.0171(17)
C12 0.032(2) 0.040(2) 0.021(2) -0.0008(18) -0.0017(17) 0.0103(18)
C13 0.044(2) 0.031(2) 0.026(2) 0.0048(17) -0.0023(19) 0.0128(19)
C14 0.035(2) 0.032(2) 0.024(2) -0.0041(17) -0.0052(17) 0.0129(17)
C15 0.0186(19) 0.055(3) 0.038(3) -0.008(2) -0.0024(18) 0.0091(19)
C16 0.038(2) 0.053(3) 0.016(2) -0.0026(18) 0.0001(18) 0.018(2)
C17 0.0352(19) 0.0228(18) 0.022(2) -0.0028(15) -0.0053(17) 0.0131(16)
C18 0.0232(19) 0.037(2) 0.038(3) -0.0038(19) 0.0010(18) 0.0079(17)
C19 0.034(2) 0.043(2) 0.021(2) 0.0024(18) -0.0019(18) 0.0100(19)
C20 0.0212(17) 0.029(2) 0.025(2) -0.0038(16) -0.0012(16) 0.0094(15)
C21 0.051(2) 0.031(2) 0.044(3) -0.0117(19) -0.013(2) 0.0264(18)
C22 0.0225(17) 0.034(2) 0.027(2) -0.0008(16) 0.0009(16) 0.0146(15)
C23 0.039(2) 0.040(2) 0.034(2) -0.0048(19) -0.0072(19) 0.0198(19)
C24 0.049(2) 0.039(2) 0.043(3) 0.008(2) -0.010(2) 0.023(2)
C25 0.048(2) 0.058(3) 0.027(2) -0.0008(19) -0.0135(19) 0.033(2)
C26 0.037(2) 0.037(2) 0.037(3) -0.0043(19) -0.013(2) 0.0174(18)
C27 0.053(3) 0.047(3) 0.090(5) -0.009(3) 0.011(3) 0.021(3)
C28 0.074(4) 0.041(3) 0.109(6) 0.023(3) 0.043(4) 0.024(3)
C29 0.120(5) 0.063(4) 0.101(5) 0.038(3) 0.071(4) 0.054(3)
C30 0.109(4) 0.085(4) 0.064(4) 0.019(3) 0.031(4) 0.069(3)
C31 0.072(3) 0.042(2) 0.044(3) 0.007(2) 0.015(3) 0.035(2)
C32 0.071(3) 0.074(3) 0.033(3) 0.005(2) 0.004(2) 0.048(3)
C33 0.068(3) 0.111(5) 0.074(4) 0.037(4) -0.012(3) 0.046(4)
C34 0.029(2) 0.051(3) 0.041(3) -0.011(2) -0.011(2) 0.0182(19)
C35 0.044(2) 0.068(3) 0.034(3) -0.013(2) -0.006(2) 0.036(2)
C36 0.045(2) 0.054(3) 0.044(3) -0.018(2) -0.013(2) 0.026(2)
C37 0.037(2) 0.057(3) 0.041(3) -0.017(2) -0.009(2) 0.028(2)
C38 0.047(3) 0.058(3) 0.043(3) -0.018(2) 0.002(2) 0.027(2)
C39 0.042(2) 0.055(3) 0.063(4) -0.016(3) -0.009(2) 0.027(2)
C40 0.072(4) 0.046(3) 0.058(4) -0.013(3) -0.001(3) 0.026(3)
C41 0.129(5) 0.083(4) 0.069(4) -0.029(3) -0.010(4) 0.069(4)
C42 0.130(5) 0.094(4) 0.056(4) -0.001(3) 0.017(4) 0.081(4)
C43 0.082(4) 0.092(4) 0.039(3) -0.007(3) 0.008(3) 0.050(3)
C44 0.067(3) 0.062(3) 0.032(3) 0.001(2) 0.002(2) 0.039(2)
C45 0.047(2) 0.052(3) 0.031(3) 0.003(2) 0.003(2) 0.025(2)
C46 0.133(5) 0.098(5) 0.051(4) 0.026(3) 0.038(4) 0.072(4)
C47 0.040(2) 0.040(2) 0.022(2) 0.0074(18) 0.0018(18) 0.0166(19)
C48 0.034(2) 0.057(3) 0.048(3) 0.008(2) -0.006(2) 0.018(2)
C49 0.033(2) 0.040(3) 0.053(3) 0.007(2) -0.005(2) 0.006(2)
C50 0.038(2) 0.044(3) 0.040(3) 0.012(2) -0.006(2) 0.013(2)
C51 0.032(2) 0.033(2) 0.057(3) 0.010(2) -0.010(2) 0.0110(19)
C52 0.034(2) 0.036(2) 0.039(3) 0.006(2) -0.007(2) 0.0115(19)
Zn3 0.0257(2) 0.0237(2) 0.0276(2) 0.00285(18) 0.00183(18) 0.01454(17)
Zn4 0.0383(3) 0.0383(3) 0.0195(4) 0.000 0.000 0.01913(15)
N9 0.0300(15) 0.0282(16) 0.0268(18) 0.0027(13) 0.0049(14) 0.0164(13)
N10 0.0340(16) 0.0279(16) 0.0264(18) 0.0016(13) 0.0014(14) 0.0182(13)
N11 0.0391(18) 0.0361(18) 0.0206(18) 0.0069(14) 0.0051(15) 0.0174(15)
N12 0.045(2) 0.044(2) 0.0223(19) 0.0072(16) 0.0017(16) 0.0201(17)
N13 0.0266(16) 0.0361(18) 0.037(2) 0.0127(16) 0.0022(15) 0.0153(14)
N14 0.0245(15) 0.0249(16) 0.0315(19) 0.0009(14) 0.0023(14) 0.0106(13)
N15 0.0300(16) 0.0252(16) 0.040(2) -0.0034(14) 0.0023(15) 0.0159(13)
N16 0.0259(15) 0.0218(15) 0.035(2) -0.0001(14) -0.0030(15) 0.0121(13)
C53 0.047(2) 0.036(2) 0.030(2) 0.0061(18) 0.0030(19) 0.0224(19)
C54 0.055(3) 0.049(3) 0.039(3) 0.023(2) 0.005(2) 0.025(2)
C55 0.075(4) 0.031(3) 0.069(4) 0.017(3) -0.003(3) 0.010(3)
C56 0.051(3) 0.035(3) 0.060(3) 0.002(2) -0.014(3) 0.012(2)
C57 0.035(2) 0.029(2) 0.027(2) 0.0105(17) 0.0074(17) 0.0151(17)
C58 0.038(2) 0.033(2) 0.032(2) -0.0014(18) 0.0009(19) 0.0170(18)
C59 0.044(3) 0.037(3) 0.050(3) 0.003(2) -0.018(2) 0.009(2)
C60 0.0290(18) 0.0298(19) 0.025(2) -0.0007(16) -0.0046(16) 0.0154(16)
C61 0.045(2) 0.038(2) 0.026(2) 0.0058(17) 0.0043(18) 0.0292(17)
C62 0.057(2) 0.046(2) 0.018(2) -0.0015(18) 0.0023(19) 0.031(2)
C63 0.043(2) 0.0336(19) 0.021(2) -0.0026(16) -0.0072(17) 0.0248(16)
C64 0.039(2) 0.035(2) 0.034(2) 0.0057(18) -0.0058(19) 0.0238(17)
C65 0.036(2) 0.0282(19) 0.026(2) 0.0014(16) 0.0031(17) 0.0171(16)
C66 0.035(2) 0.036(2) 0.030(2) 0.0016(17) 0.0027(18) 0.0211(17)
C67 0.081(3) 0.041(2) 0.024(2) 0.0012(18) -0.002(2) 0.041(2)
C68 0.061(3) 0.047(2) 0.024(2) -0.0048(18) -0.006(2) 0.033(2)
C69 0.040(2) 0.040(2) 0.033(2) 0.0081(18) 0.0031(19) 0.0250(18)
C70 0.0362(19) 0.035(2) 0.020(2) 0.0025(16) -0.0049(16) 0.0200(17)
C71 0.042(2) 0.033(2) 0.030(2) -0.0051(17) -0.0037(18) 0.0230(17)
C72 0.056(3) 0.048(2) 0.018(2) -0.0014(18) 0.004(2) 0.027(2)
C73 0.039(3) 0.073(4) 0.036(3) 0.015(3) -0.002(2) 0.019(2)
C74 0.046(2) 0.043(2) 0.027(2) 0.0007(19) -0.0016(19) 0.023(2)
C75 0.043(3) 0.046(3) 0.052(3) 0.016(2) 0.006(2) 0.010(2)
C76 0.064(4) 0.067(4) 0.060(4) 0.025(3) 0.026(3) 0.017(3)
C77 0.066(3) 0.081(4) 0.055(3) 0.036(3) 0.018(3) 0.040(3)
C78 0.064(3) 0.069(3) 0.029(3) 0.020(2) 0.008(2) 0.037(3)
C79 0.033(2) 0.052(3) 0.050(3) 0.019(2) 0.004(2) 0.0251(19)
C80 0.035(2) 0.082(4) 0.051(3) 0.018(3) -0.006(2) 0.029(2)
C81 0.035(3) 0.083(4) 0.046(3) 0.007(3) -0.016(2) 0.012(3)
C82 0.046(3) 0.054(3) 0.026(2) -0.003(2) -0.010(2) 0.019(2)
C83 0.028(2) 0.041(2) 0.025(2) 0.0059(18) 0.0008(17) 0.0125(18)
C84 0.040(2) 0.031(2) 0.030(2) -0.0028(18) 0.0008(19) 0.0156(18)
C85 0.079(3) 0.072(3) 0.047(3) -0.019(2) -0.008(3) 0.053(3)
C86 0.0273(17) 0.0286(18) 0.030(2) -0.0008(16) 0.0045(16) 0.0177(15)
C87 0.0240(19) 0.032(2) 0.045(3) 0.0006(19) 0.0089(19) 0.0103(17)
C88 0.0299(18) 0.0307(19) 0.044(3) 0.0015(18) 0.0025(18) 0.0206(16)
C89 0.0303(19) 0.033(2) 0.038(2) 0.0000(18) 0.0046(18) 0.0189(16)
C90 0.0294(19) 0.030(2) 0.037(2) 0.0050(18) 0.0081(18) 0.0138(16)
C91 0.034(2) 0.0216(18) 0.045(3) 0.0044(17) 0.0053(19) 0.0162(16)
C92 0.047(2) 0.027(2) 0.044(3) 0.0069(18) 0.012(2) 0.0216(18)
C93 0.043(2) 0.028(2) 0.074(4) 0.002(2) 0.005(3) 0.0203(19)
C94 0.065(3) 0.041(2) 0.057(3) -0.011(2) 0.023(3) 0.030(2)
C95 0.057(3) 0.049(3) 0.045(3) 0.000(2) 0.019(2) 0.027(2)
C96 0.037(2) 0.028(2) 0.035(2) 0.0007(18) 0.0048(19) 0.0163(17)
C97 0.033(2) 0.037(2) 0.031(2) 0.0020(18) 0.0038(18) 0.0177(17)
C98 0.057(3) 0.040(3) 0.048(3) 0.013(2) 0.022(2) 0.020(2)
C99 0.0254(18) 0.0217(18) 0.031(2) 0.0012(16) 0.0003(17) 0.0109(15)
C100 0.034(2) 0.026(2) 0.032(2) 0.0022(17) -0.0049(18) 0.0101(17)
C101 0.0289(19) 0.0281(19) 0.041(3) 0.0092(18) -0.0009(18) 0.0152(16)
C102 0.0236(17) 0.0243(18) 0.036(2) 0.0004(16) 0.0011(17) 0.0140(15)
C103 0.0269(19) 0.0221(19) 0.038(2) 0.0013(17) -0.0015(18) 0.0085(16)
C104 0.0266(18) 0.0183(17) 0.039(2) 0.0030(16) -0.0036(18) 0.0092(15)
Zn5 0.0293(2) 0.0254(2) 0.0377(3) -0.00003(19) -0.0016(2) 0.01394(18)
Zn6 0.0777(5) 0.0777(5) 0.0206(5) 0.000 0.000 0.0389(2)
N17 0.0328(17) 0.0312(17) 0.045(2) 0.0036(16) -0.0033(17) 0.0176(14)
N18 0.0344(17) 0.0281(17) 0.039(2) -0.0006(15) -0.0006(16) 0.0142(14)
N19 0.057(3) 0.062(3) 0.042(3) 0.011(2) 0.014(2) 0.026(2)
N21 0.0303(17) 0.0249(17) 0.046(2) 0.0015(16) -0.0005(16) 0.0107(14)
N22 0.0375(17) 0.0330(17) 0.030(2) -0.0011(14) -0.0029(15) 0.0203(14)
N23 0.0403(19) 0.0316(18) 0.041(2) -0.0019(16) -0.0098(17) 0.0162(16)
N24 0.0281(16) 0.0326(18) 0.043(2) 0.0002(16) 0.0037(16) 0.0149(14)
C105 0.046(2) 0.041(2) 0.054(3) -0.006(2) -0.004(2) 0.025(2)
C106 0.036(2) 0.070(3) 0.053(3) 0.003(3) 0.008(2) 0.029(2)
C107 0.039(3) 0.083(4) 0.067(4) 0.005(3) 0.008(3) 0.028(3)
C108 0.035(3) 0.057(3) 0.055(3) 0.007(3) -0.005(2) 0.010(2)
C109 0.0230(19) 0.034(2) 0.051(3) 0.005(2) -0.0082(19) 0.0101(17)
C110 0.032(2) 0.032(2) 0.037(3) 0.0001(19) -0.0123(19) 0.0072(19)
C111 0.054(3) 0.060(3) 0.048(3) -0.008(3) -0.013(3) 0.019(3)
C112 0.036(2) 0.032(2) 0.037(3) -0.0045(19) -0.009(2) 0.0117(18)
C113 0.057(3) 0.040(2) 0.034(3) -0.002(2) -0.007(2) 0.024(2)
C114 0.061(3) 0.044(3) 0.031(3) 0.007(2) -0.001(2) 0.021(2)
C115 0.052(3) 0.042(2) 0.032(2) -0.002(2) -0.004(2) 0.024(2)
C116 0.061(3) 0.044(2) 0.039(3) -0.003(2) -0.007(2) 0.030(2)
C117 0.057(3) 0.041(2) 0.033(3) 0.011(2) 0.000(2) 0.025(2)
C118 0.062(3) 0.048(3) 0.034(3) -0.003(2) -0.007(2) 0.026(2)
C119 0.080(3) 0.069(3) 0.050(3) -0.004(3) -0.012(3) 0.047(3)
C120 0.079(3) 0.080(4) 0.034(3) 0.000(3) -0.003(3) 0.047(3)
C121 0.060(3) 0.045(3) 0.037(3) 0.002(2) -0.001(2) 0.022(2)
C122 0.070(3) 0.058(3) 0.042(3) -0.003(2) -0.005(3) 0.039(2)
C123 0.068(3) 0.049(3) 0.033(3) 0.000(2) 0.000(2) 0.028(2)
C124 0.077(4) 0.064(4) 0.074(5) 0.020(3) 0.022(4) 0.025(3)
C125 0.085(6) 0.060(5) 0.194(11) 0.005(6) 0.059(6) 0.007(4)
N20 0.099(4) 0.104(4) 0.044(3) 0.023(3) 0.037(3) 0.044(3)
C126 0.126(4) 0.096(4) 0.072(4) 0.038(3) 0.061(4) 0.069(4)
C127 0.126(7) 0.107(7) 0.062(7) 0.020(6) 0.059(6) 0.068(6)
C128 0.133(7) 0.122(7) 0.067(7) 0.024(6) 0.049(6) 0.060(6)
C129 0.124(7) 0.126(7) 0.062(6) 0.005(6) 0.039(6) 0.060(6)
C130 0.089(6) 0.117(7) 0.053(6) 0.009(6) 0.041(5) 0.050(6)
C27' 0.136(6) 0.104(7) 0.056(6) 0.005(5) 0.076(5) 0.061(6)
C28' 0.133(7) 0.107(7) 0.065(6) -0.008(6) 0.077(5) 0.050(6)
C29' 0.116(7) 0.115(7) 0.078(7) -0.018(6) 0.046(6) 0.036(7)
C30' 0.112(8) 0.101(7) 0.061(6) -0.003(6) 0.054(6) 0.040(7)
C131 0.033(2) 0.035(2) 0.060(3) -0.009(2) -0.001(2) 0.0140(19)
C132 0.053(3) 0.040(3) 0.068(4) -0.013(3) -0.005(3) 0.014(2)
C133 0.069(4) 0.069(4) 0.070(4) -0.033(3) -0.031(3) 0.021(3)
C134 0.044(3) 0.057(3) 0.056(3) -0.010(3) -0.015(3) 0.018(2)
C135 0.031(2) 0.050(3) 0.031(2) 0.004(2) 0.0015(19) 0.0197(19)
C136 0.047(2) 0.048(2) 0.041(3) 0.006(2) 0.003(2) 0.031(2)
C137 0.082(3) 0.072(3) 0.041(3) 0.004(3) -0.013(3) 0.051(3)
C138 0.045(2) 0.0294(19) 0.041(3) 0.0051(18) -0.003(2) 0.0257(17)
C139 0.041(2) 0.033(2) 0.054(3) 0.006(2) 0.008(2) 0.0200(19)
C140 0.043(2) 0.032(2) 0.047(3) 0.003(2) 0.006(2) 0.0220(18)
C141 0.051(2) 0.032(2) 0.047(3) 0.0082(19) 0.012(2) 0.0267(18)
C142 0.041(2) 0.034(2) 0.060(3) 0.011(2) 0.012(2) 0.0217(19)
C143 0.040(2) 0.026(2) 0.055(3) 0.0055(19) 0.011(2) 0.0197(17)
C144 0.041(2) 0.032(2) 0.051(3) 0.0027(19) 0.001(2) 0.0235(18)
C145 0.055(3) 0.062(3) 0.069(4) 0.013(3) 0.004(3) 0.036(2)
C146 0.078(3) 0.072(3) 0.071(4) 0.022(3) 0.007(3) 0.050(3)
C147 0.051(3) 0.046(3) 0.061(3) 0.016(2) 0.017(3) 0.025(2)
C148 0.034(2) 0.031(2) 0.044(3) -0.0009(19) 0.001(2) 0.0157(17)
C149 0.037(2) 0.037(2) 0.049(3) 0.004(2) 0.009(2) 0.0171(19)
C150 0.041(2) 0.063(3) 0.078(4) 0.008(3) 0.025(3) 0.028(2)
C151 0.029(2) 0.037(2) 0.048(3) 0.001(2) 0.003(2) 0.0181(17)
C152 0.042(2) 0.052(3) 0.041(3) -0.006(2) 0.001(2) 0.028(2)
C153 0.042(2) 0.052(2) 0.051(3) -0.013(2) 0.004(2) 0.0337(19)
C154 0.0276(18) 0.039(2) 0.056(3) -0.004(2) -0.001(2) 0.0238(17)
C155 0.032(2) 0.050(3) 0.051(3) -0.013(2) -0.008(2) 0.0255(19)
C156 0.033(2) 0.032(2) 0.057(3) -0.015(2) -0.007(2) 0.0179(17)
Cl1 0.0287(5) 0.0287(5) 0.0318(9) 0.000 0.000 0.0143(3)
O11 0.0366(16) 0.0355(16) 0.0357(17) -0.0021(13) -0.0050(14) 0.0118(13)
O12 0.050(2) 0.050(2) 0.026(3) 0.000 0.000 0.0248(11)
Cl2 0.0353(6) 0.0353(6) 0.0367(10) 0.000 0.000 0.0177(3)
O21 0.047(2) 0.047(2) 0.051(4) 0.000 0.000 0.0236(11)
O22 0.0354(15) 0.0246(14) 0.0483(19) 0.0002(13) -0.0018(14) 0.0088(12)
Cl3 0.0437(7) 0.0437(7) 0.0404(11) 0.000 0.000 0.0219(3)
O31 0.0430(18) 0.062(2) 0.056(2) 0.0022(18) -0.0056(17) 0.0239(17)
O32 0.057(2) 0.057(2) 0.040(3) 0.000 0.000 0.0283(12)
Cl4 0.0427(5) 0.0506(6) 0.0367(6) 0.0004(5) 0.0023(5) 0.0241(5)
O41 0.045(2) 0.076(3) 0.064(3) 0.020(2) 0.0152(19) 0.018(2)
O42 0.069(2) 0.095(3) 0.040(2) 0.020(2) 0.0051(19) 0.033(2)
O43 0.100(3) 0.087(3) 0.133(4) -0.038(3) -0.028(3) 0.075(2)
O44 0.069(2) 0.072(3) 0.045(2) -0.0183(19) -0.0100(19) 0.031(2)
Cl5 0.0412(6) 0.0663(8) 0.0466(7) -0.0074(6) -0.0075(5) 0.0240(6)
O51 0.108(4) 0.200(7) 0.080(4) 0.026(4) 0.036(3) 0.063(5)
O52 0.091(3) 0.092(3) 0.145(5) -0.014(3) -0.035(4) 0.053(3)
O53 0.090(3) 0.114(3) 0.113(4) -0.056(3) -0.047(3) 0.066(3)
O54 0.051(2) 0.085(3) 0.077(3) -0.010(2) -0.007(2) 0.032(2)
Cl6 0.0313(5) 0.0429(6) 0.0610(8) -0.0184(6) -0.0030(5) 0.0119(5)
O61 0.058(2) 0.072(2) 0.130(4) -0.040(3) -0.023(3) 0.040(2)
O62 0.063(3) 0.070(3) 0.102(4) 0.019(3) 0.001(3) 0.013(2)
O63 0.045(2) 0.112(3) 0.073(3) -0.056(3) -0.010(2) 0.021(2)
O64 0.0306(18) 0.063(2) 0.074(3) -0.017(2) 0.0017(18) 0.0099(17)
Cl7 0.0681(10) 0.0917(12) 0.0807(12) 0.0115(10) 0.0125(9) 0.0356(9)
O71 0.121(4) 0.223(7) 0.082(4) 0.007(4) -0.001(4) 0.107(4)
O72 0.115(4) 0.255(8) 0.111(5) 0.062(5) 0.045(4) 0.116(5)
O73 0.113(6) 0.266(10) 0.196(8) 0.151(7) 0.035(6) 0.006(7)
O74 0.227(6) 0.209(6) 0.189(7) -0.079(5) -0.118(6) 0.167(5)
Cl8 0.0732(8) 0.0894(9) 0.0507(8) -0.0180(7) -0.0072(7) 0.0543(7)
Cl9 0.1232(16) 0.1380(18) 0.131(2) -0.0273(16) -0.0168(15) 0.0808(14)

loop_
_atom_type_symbol
_atom_type_description
_atom_type_scat_dispersion_real
_atom_type_scat_dispersion_imag
_atom_type_scat_source
C C 0.0033 0.0016 'International Tables Vol C Tables 4.2.6.8 and 6.1.1.4'
H H 0.0000 0.0000 'International Tables Vol C Tables 4.2.6.8 and 6.1.1.4'
N N 0.0061 0.0033 'International Tables Vol C Tables 4.2.6.8 and 6.1.1.4'
O O 0.0106 0.0060 'International Tables Vol C Tables 4.2.6.8 and 6.1.1.4'
Cl Cl 0.1484 0.1585 'International Tables Vol C Tables 4.2.6.8 and 6.1.1.4'
Zn Zn 0.2839 1.4301 'International Tables Vol C Tables 4.2.6.8 and 6.1.1.4'

loop_
_geom_angle_atom_site_label_1
_geom_angle_atom_site_label_2
_geom_angle_atom_site_label_3
_geom_angle
_geom_angle_site_symmetry_1
_geom_angle_site_symmetry_3
_geom_angle_publ_flag
N5 Zn1 N1 95.43(17) . . ?
N5 Zn1 N2 93.09(16) . . ?
N1 Zn1 N2 75.35(15) . . ?
N5 Zn1 N6 75.83(17) . . ?
N1 Zn1 N6 169.18(15) . . ?
N2 Zn1 N6 98.46(15) . . ?
N5 Zn1 N7 96.69(17) . . ?
N1 Zn1 N7 96.23(16) . . ?
N2 Zn1 N7 167.69(17) . . ?
N6 Zn1 N7 91.18(17) . . ?
N5 Zn1 N8 169.64(18) . . ?
N1 Zn1 N8 92.16(15) . . ?
N2 Zn1 N8 95.64(15) . . ?
N6 Zn1 N8 97.33(15) . . ?
N7 Zn1 N8 75.45(16) . . ?
N4 Zn2 N4 94.65(13) 3_765 2_645 ?
N4 Zn2 N4 94.65(13) 3_765 . ?
N4 Zn2 N4 94.65(13) 2_645 . ?
N4 Zn2 N3 92.38(12) 3_765 . ?
N4 Zn2 N3 168.58(13) 2_645 . ?
N4 Zn2 N3 75.80(13) . . ?
N4 Zn2 N3 168.58(13) 3_765 2_645 ?
N4 Zn2 N3 75.80(13) 2_645 2_645 ?
N4 Zn2 N3 92.38(12) . 2_645 ?
N3 Zn2 N3 98.06(11) . 2_645 ?
N4 Zn2 N3 75.80(13) 3_765 3_765 ?
N4 Zn2 N3 92.38(12) 2_645 3_765 ?
N4 Zn2 N3 168.58(13) . 3_765 ?
N3 Zn2 N3 98.06(11) . 3_765 ?
N3 Zn2 N3 98.06(11) 2_645 3_765 ?
C5 N1 C1 117.3(5) . . ?
C5 N1 Zn1 115.5(3) . . ?
C1 N1 Zn1 127.2(4) . . ?
C6 N2 C8 119.3(4) . . ?
C6 N2 Zn1 117.3(3) . . ?
C8 N2 Zn1 123.4(3) . . ?
C20 N3 C17 117.0(3) . . ?
C20 N3 Zn2 116.9(3) . . ?
C17 N3 Zn2 126.1(3) . . ?
C22 N4 C26 118.2(4) . . ?
C22 N4 Zn2 115.9(3) . . ?
C26 N4 Zn2 125.8(3) . . ?
C27 N5 C31 116.7(5) . . ?
C27 N5 Zn1 128.3(5) . . ?
C31 N5 Zn1 114.8(3) . . ?
C32 N6 C34 120.3(5) . . ?
C32 N6 Zn1 115.8(4) . . ?
C34 N6 Zn1 123.8(3) . . ?
C40 N7 C44 118.6(5) . . ?
C40 N7 Zn1 125.8(4) . . ?
C44 N7 Zn1 114.4(4) . . ?
C45 N8 C47 118.8(4) . . ?
C45 N8 Zn1 116.0(4) . . ?
C47 N8 Zn1 125.1(3) . . ?
C2 C1 N1 122.7(6) . . ?
C1 C2 C3 119.9(6) . . ?
C2 C3 C4 118.9(7) . . ?
C5 C4 C3 118.1(7) . . ?
N1 C5 C4 122.8(5) . . ?
N1 C5 C6 115.5(4) . . ?
C4 C5 C6 121.6(5) . . ?
N2 C6 C7 125.9(4) . . ?
N2 C6 C5 116.2(5) . . ?
C7 C6 C5 117.9(4) . . ?
C9 C8 C13 120.3(4) . . ?
C9 C8 N2 119.8(4) . . ?
C13 C8 N2 119.8(4) . . ?
C10 C9 C8 119.9(4) . . ?
C9 C10 C11 121.0(4) . . ?
C12 C11 C10 119.4(4) . . ?
C12 C11 C14 120.3(4) . . ?
C10 C11 C14 120.2(4) . . ?
C11 C12 C13 120.3(4) . . ?
C8 C13 C12 119.1(4) . . ?
C15 C14 C19 119.2(4) . . ?
C15 C14 C11 123.0(4) . . ?
C19 C14 C11 117.8(4) . . ?
C14 C15 C16 120.1(4) . . ?
C17 C16 C15 119.9(4) . . ?
C18 C17 C16 120.6(4) . . ?
C18 C17 N3 119.7(4) . . ?
C16 C17 N3 119.7(4) . . ?
C17 C18 C19 120.2(4) . . ?
C18 C19 C14 119.5(4) . . ?
N3 C20 C21 124.6(4) . . ?
N3 C20 C22 116.6(4) . . ?
C21 C20 C22 118.7(4) . . ?
N4 C22 C23 122.7(4) . . ?
N4 C22 C20 114.7(4) . . ?
C23 C22 C20 122.6(4) . . ?
C24 C23 C22 119.2(5) . . ?
C23 C24 C25 118.9(5) . . ?
C24 C25 C26 118.1(4) . . ?
N4 C26 C25 122.7(5) . . ?
N5 C27 C28 125.5(7) . . ?
C29 C28 C27 117.0(7) . . ?
C28 C29 C30 120.1(7) . . ?
C29 C30 C31 120.4(8) . . ?
N5 C31 C30 120.2(6) . . ?
N5 C31 C32 115.3(5) . . ?
C30 C31 C32 124.4(6) . . ?
N6 C32 C31 117.3(5) . . ?
N6 C32 C33 124.4(5) . . ?
C31 C32 C33 118.3(5) . . ?
C35 C34 C39 119.6(4) . . ?
C35 C34 N6 121.7(5) . . ?
C39 C34 N6 118.6(4) . . ?
C36 C35 C34 120.3(5) . . ?
C35 C36 C37 122.0(5) . . ?
C38 C37 C36 116.4(4) . . ?
C38 C37 C50 121.7(5) . 2_645 ?
C36 C37 C50 121.8(4) . 2_645 ?
C39 C38 C37 122.9(5) . . ?
C38 C39 C34 118.9(5) . . ?
N7 C40 C41 123.2(6) . . ?
C42 C41 C40 117.1(7) . . ?
C43 C42 C41 119.6(7) . . ?
C42 C43 C44 119.7(6) . . ?
N7 C44 C43 121.6(6) . . ?
N7 C44 C45 117.0(5) . . ?
C43 C44 C45 121.3(5) . . ?
N8 C45 C46 125.7(6) . . ?
N8 C45 C44 116.4(5) . . ?
C46 C45 C44 117.9(5) . . ?
C48 C47 C52 118.8(5) . . ?
C48 C47 N8 119.8(5) . . ?
C52 C47 N8 121.4(4) . . ?
C47 C48 C49 120.4(6) . . ?
C50 C49 C48 121.3(5) . . ?
C49 C50 C51 118.2(5) . . ?
C49 C50 C37 121.6(5) . 3_765 ?
C51 C50 C37 120.2(5) . 3_765 ?
C52 C51 C50 121.5(5) . . ?
C51 C52 C47 119.9(4) . . ?
N9 Zn3 N14 96.40(13) . . ?
N9 Zn3 N16 164.07(14) . . ?
N14 Zn3 N16 97.63(13) . . ?
N9 Zn3 N13 98.89(13) . . ?
N14 Zn3 N13 75.81(15) . . ?
N16 Zn3 N13 91.84(13) . . ?
N9 Zn3 N15 91.89(14) . . ?
N14 Zn3 N15 169.80(12) . . ?
N16 Zn3 N15 75.04(14) . . ?
N13 Zn3 N15 97.07(15) . . ?
N9 Zn3 N10 75.06(13) . . ?
N14 Zn3 N10 99.17(14) . . ?
N16 Zn3 N10 95.23(13) . . ?
N13 Zn3 N10 171.84(13) . . ?
N15 Zn3 N10 88.70(14) . . ?
N12 Zn4 N12 97.72(13) 3_665 . ?
N12 Zn4 N12 97.72(13) 3_665 2_655 ?
N12 Zn4 N12 97.72(13) . 2_655 ?
N12 Zn4 N11 89.02(16) 3_665 . ?
N12 Zn4 N11 75.41(14) . . ?
N12 Zn4 N11 171.03(16) 2_655 . ?
N12 Zn4 N11 75.41(14) 3_665 3_665 ?
N12 Zn4 N11 171.03(16) . 3_665 ?
N12 Zn4 N11 89.02(16) 2_655 3_665 ?
N11 Zn4 N11 98.43(13) . 3_665 ?
N12 Zn4 N11 171.03(16) 3_665 2_655 ?
N12 Zn4 N11 89.02(16) . 2_655 ?
N12 Zn4 N11 75.41(14) 2_655 2_655 ?
N11 Zn4 N11 98.43(13) . 2_655 ?
N11 Zn4 N11 98.43(13) 3_665 2_655 ?
C57 N9 C53 118.7(4) . . ?
C57 N9 Zn3 117.0(3) . . ?
C53 N9 Zn3 124.2(3) . . ?
C58 N10 C60 121.7(4) . . ?
C58 N10 Zn3 115.2(3) . . ?
C60 N10 Zn3 123.1(2) . . ?
C72 N11 C69 119.1(4) . . ?
C72 N11 Zn4 117.4(3) . . ?
C69 N11 Zn4 123.5(3) . . ?
C78 N12 C74 118.7(4) . . ?
C78 N12 Zn4 125.4(4) . . ?
C74 N12 Zn4 114.7(3) . . ?
C83 N13 C79 117.9(4) . . ?
C83 N13 Zn3 114.5(3) . . ?
C79 N13 Zn3 125.5(4) . . ?
C84 N14 C86 121.4(4) . . ?
C84 N14 Zn3 115.7(3) . . ?
C86 N14 Zn3 122.9(3) . . ?
C96 N15 C92 118.5(4) . . ?
C96 N15 Zn3 113.2(3) . . ?
C92 N15 Zn3 126.6(3) . . ?
C97 N16 C99 121.0(4) . . ?
C97 N16 Zn3 117.4(3) . . ?
C99 N16 Zn3 121.6(3) . . ?
N9 C53 C54 122.2(4) . . ?
C53 C54 C55 118.4(5) . . ?
C56 C55 C54 118.8(5) . . ?
C57 C56 C55 120.2(5) . . ?
N9 C57 C56 121.5(4) . . ?
N9 C57 C58 115.4(4) . . ?
C56 C57 C58 123.0(4) . . ?
N10 C58 C57 116.9(4) . . ?
N10 C58 C59 125.2(4) . . ?
C57 C58 C59 117.9(4) . . ?
C65 C60 C61 120.6(4) . . ?
C65 C60 N10 120.8(4) . . ?
C61 C60 N10 118.6(4) . . ?
C62 C61 C60 119.8(5) . . ?
C61 C62 C63 120.0(4) . . ?
C64 C63 C62 118.9(4) . . ?
C64 C63 C66 121.6(4) . . ?
C62 C63 C66 119.4(4) . . ?
C63 C64 C65 122.3(5) . . ?
C60 C65 C64 118.2(4) . . ?
C67 C66 C71 117.8(4) . . ?
C67 C66 C63 123.4(4) . . ?
C71 C66 C63 118.8(4) . . ?
C66 C67 C68 122.1(5) . . ?
C69 C68 C67 118.8(4) . . ?
C68 C69 C70 121.1(4) . . ?
C68 C69 N11 118.9(4) . . ?
C70 C69 N11 119.9(4) . . ?
C69 C70 C71 118.9(4) . . ?
C66 C71 C70 121.3(4) . . ?
N11 C72 C73 125.3(5) . . ?
N11 C72 C74 115.5(5) . . ?
C73 C72 C74 119.3(4) . . ?
N12 C74 C75 121.4(5) . . ?
N12 C74 C72 116.3(4) . . ?
C75 C74 C72 122.3(5) . . ?
C76 C75 C74 119.4(6) . . ?
C77 C76 C75 118.7(6) . . ?
C76 C77 C78 120.4(6) . . ?
N12 C78 C77 121.3(5) . . ?
N13 C79 C80 124.2(6) . . ?
C79 C80 C81 117.1(6) . . ?
C82 C81 C80 119.9(5) . . ?
C81 C82 C83 118.6(6) . . ?
N13 C83 C82 122.2(5) . . ?
N13 C83 C84 115.8(4) . . ?
C82 C83 C84 121.7(5) . . ?
N14 C84 C83 117.0(4) . . ?
N14 C84 C85 124.1(5) . . ?
C83 C84 C85 118.9(4) . . ?
C91 C86 C87 119.8(4) . . ?
C91 C86 N14 120.6(4) . . ?
C87 C86 N14 119.5(3) . . ?
C88 C87 C86 119.3(4) . . ?
C87 C88 C89 121.3(4) . . ?
C90 C89 C88 118.6(4) . . ?
C90 C89 C102 121.4(4) . 3_665 ?
C88 C89 C102 120.0(4) . 3_665 ?
C89 C90 C91 119.9(4) . . ?
C86 C91 C90 121.0(4) . . ?
N15 C92 C93 124.0(4) . . ?
C94 C93 C92 118.2(5) . . ?
C93 C94 C95 119.2(5) . . ?
C96 C95 C94 118.0(5) . . ?
N15 C96 C95 122.2(4) . . ?
N15 C96 C97 116.8(4) . . ?
C95 C96 C97 121.0(4) . . ?
N16 C97 C96 115.8(4) . . ?
N16 C97 C98 125.5(5) . . ?
C96 C97 C98 118.7(4) . . ?
C100 C99 C104 120.2(4) . . ?
C100 C99 N16 122.0(4) . . ?
C104 C99 N16 117.7(4) . . ?
C99 C100 C101 119.2(4) . . ?
C100 C101 C102 121.1(4) . . ?
C103 C102 C101 117.2(4) . . ?
C103 C102 C89 122.7(4) . 2_655 ?
C101 C102 C89 120.1(4) . 2_655 ?
C104 C103 C102 122.7(4) . . ?
C103 C104 C99 119.5(4) . . ?
N21 Zn5 N18 99.43(15) . . ?
N21 Zn5 N17 95.97(15) . . ?
N18 Zn5 N17 99.31(15) . . ?
N21 Zn5 N22 76.02(14) . . ?
N18 Zn5 N22 171.41(14) . . ?
N17 Zn5 N22 88.49(15) . . ?
N21 Zn5 N24 90.96(15) . . ?
N18 Zn5 N24 75.25(16) . . ?
N17 Zn5 N24 171.85(16) . . ?
N22 Zn5 N24 97.37(15) . . ?
N21 Zn5 N23 169.21(15) . . ?
N18 Zn5 N23 88.91(15) . . ?
N17 Zn5 N23 75.80(16) . . ?
N22 Zn5 N23 96.54(14) . . ?
N24 Zn5 N23 97.81(15) . . ?
N20 Zn6 N20 96.9(2) 2_665 3_565 ?
N20 Zn6 N20 96.9(2) 2_665 . ?
N20 Zn6 N20 96.9(2) 3_565 . ?
N20 Zn6 N19 76.4(2) 2_665 2_665 ?
N20 Zn6 N19 89.1(3) 3_565 2_665 ?
N20 Zn6 N19 171.6(3) . 2_665 ?
N20 Zn6 N19 89.1(3) 2_665 . ?
N20 Zn6 N19 171.6(3) 3_565 . ?
N20 Zn6 N19 76.4(2) . . ?
N19 Zn6 N19 98.15(16) 2_665 . ?
N20 Zn6 N19 171.6(3) 2_665 3_565 ?
N20 Zn6 N19 76.4(2) 3_565 3_565 ?
N20 Zn6 N19 89.1(3) . 3_565 ?
N19 Zn6 N19 98.15(16) 2_665 3_565 ?
N19 Zn6 N19 98.15(16) . 3_565 ?
C105 N17 C109 118.4(4) . . ?
C105 N17 Zn5 125.6(3) . . ?
C109 N17 Zn5 114.6(3) . . ?
C144 N18 C148 117.4(4) . . ?
C144 N18 Zn5 125.3(3) . . ?
C148 N18 Zn5 116.7(3) . . ?
C124 N19 C121 123.3(6) . . ?
C124 N19 Zn6 113.4(5) . . ?
C121 N19 Zn6 123.2(4) . . ?
C131 N21 C135 118.5(4) . . ?
C131 N21 Zn5 126.6(4) . . ?
C135 N21 Zn5 114.8(3) . . ?
C136 N22 C138 120.7(4) . . ?
C136 N22 Zn5 115.9(3) . . ?
C138 N22 Zn5 123.4(3) . . ?
C110 N23 C112 122.0(4) . . ?
C110 N23 Zn5 114.8(3) . . ?
C112 N23 Zn5 123.2(3) . . ?
C149 N24 C151 121.2(4) . . ?
C149 N24 Zn5 116.3(4) . . ?
C151 N24 Zn5 122.4(3) . . ?
N17 C105 C106 123.2(5) . . ?
C105 C106 C107 119.3(6) . . ?
C106 C107 C108 120.0(5) . . ?
C109 C108 C107 118.4(5) . . ?
N17 C109 C108 120.7(5) . . ?
N17 C109 C110 115.8(4) . . ?
C108 C109 C110 123.4(5) . . ?
N23 C110 C109 117.9(4) . . ?
N23 C110 C111 125.2(5) . . ?
C109 C110 C111 116.9(4) . . ?
N23 C112 C117 122.4(4) . . ?
N23 C112 C113 121.4(5) . . ?
C117 C112 C113 116.2(5) . . ?
C114 C113 C112 121.7(5) . . ?
C113 C114 C115 121.4(5) . . ?
C114 C115 C116 116.7(5) . . ?
C114 C115 C118 123.1(5) . . ?
C116 C115 C118 120.2(5) . . ?
C117 C116 C115 120.9(5) . . ?
C116 C117 C112 123.0(5) . . ?
C119 C118 C123 117.1(6) . . ?
C119 C118 C115 123.1(6) . . ?
C123 C118 C115 119.7(5) . . ?
C118 C119 C120 120.2(7) . . ?
C121 C120 C119 122.9(6) . . ?
C120 C121 C122 117.9(6) . . ?
C120 C121 N19 122.4(5) . . ?
C122 C121 N19 119.4(6) . . ?
C123 C122 C121 119.1(6) . . ?
C122 C123 C118 122.7(5) . . ?
N19 C124 C126 118.8(7) . . ?
N19 C124 C125 122.5(8) . . ?
C126 C124 C125 118.6(7) . . ?
C126 N20 C130 111.5(7) . . ?
C126 N20 C30' 134.0(7) . . ?
C130 N20 C30' 27.0(8) . . ?
C126 N20 Zn6 114.3(5) . . ?
C130 N20 Zn6 132.3(6) . . ?
C30' N20 Zn6 111.6(6) . . ?
N20 C126 C27' 117.4(8) . . ?
N20 C126 C127 137.6(9) . . ?
C27' C126 C127 21.0(6) . . ?
N20 C126 C124 116.8(7) . . ?
C27' C126 C124 125.8(8) . . ?
C127 C126 C124 105.1(8) . . ?
C128 C127 C126 103.5(10) . . ?
C127 C128 C129 127.5(13) . . ?
C130 C129 C128 112.8(12) . . ?
N20 C130 C129 127.0(10) . . ?
C28' C27' C126 111.6(9) . . ?
C29' C28' C27' 126.6(11) . . ?
C30' C29' C28' 116.0(12) . . ?
N20 C30' C29' 113.5(11) . . ?
N21 C131 C132 121.7(6) . . ?
C133 C132 C131 118.8(6) . . ?
C134 C133 C132 120.7(6) . . ?
C133 C134 C135 119.4(6) . . ?
N21 C135 C134 120.9(5) . . ?
N21 C135 C136 115.9(4) . . ?
C134 C135 C136 123.2(5) . . ?
N22 C136 C135 116.9(5) . . ?
N22 C136 C137 123.6(5) . . ?
C135 C136 C137 119.4(5) . . ?
C139 C138 C143 120.3(4) . . ?
C139 C138 N22 121.5(4) . . ?
C143 C138 N22 118.2(4) . . ?
C138 C139 C140 119.0(5) . . ?
C139 C140 C141 122.0(5) . . ?
C142 C141 C140 118.2(4) . . ?
C142 C141 C154 121.9(4) . 2_665 ?
C140 C141 C154 119.9(5) . 2_665 ?
C141 C142 C143 121.1(5) . . ?
C142 C143 C138 119.3(5) . . ?
N18 C144 C145 124.7(5) . . ?
C144 C145 C146 117.6(6) . . ?
C145 C146 C147 119.3(6) . . ?
C148 C147 C146 118.7(5) . . ?
N18 C148 C147 122.1(5) . . ?
N18 C148 C149 114.7(4) . . ?
C147 C148 C149 123.2(5) . . ?
N24 C149 C148 116.8(4) . . ?
N24 C149 C150 125.9(5) . . ?
C148 C149 C150 117.3(5) . . ?
C152 C151 C156 121.0(5) . . ?
C152 C151 N24 119.8(5) . . ?
C156 C151 N24 119.0(4) . . ?
C151 C152 C153 118.0(5) . . ?
C154 C153 C152 121.5(5) . . ?
C153 C154 C155 118.7(5) . . ?
C153 C154 C141 119.2(5) . 3_565 ?
C155 C154 C141 122.1(5) . 3_565 ?
C154 C155 C156 120.5(5) . . ?
C151 C156 C155 120.1(5) . . ?
O11 Cl1 O11 108.72(15) . 2_645 ?
O11 Cl1 O11 108.72(15) . 3_765 ?
O11 Cl1 O11 108.72(15) 2_645 3_765 ?
O11 Cl1 O12 110.21(15) . . ?
O11 Cl1 O12 110.21(15) 2_645 . ?
O11 Cl1 O12 110.21(15) 3_765 . ?
O22 Cl2 O22 109.75(16) 2_655 . ?
O22 Cl2 O22 109.75(16) 2_655 3_665 ?
O22 Cl2 O22 109.75(16) . 3_665 ?
O22 Cl2 O21 109.19(16) 2_655 . ?
O22 Cl2 O21 109.19(16) . . ?
O22 Cl2 O21 109.19(16) 3_665 . ?
O31 Cl3 O31 109.65(19) . 3_565 ?
O31 Cl3 O31 109.65(19) . 2_665 ?
O31 Cl3 O31 109.65(19) 3_565 2_665 ?
O31 Cl3 O32 109.29(19) . . ?
O31 Cl3 O32 109.29(19) 3_565 . ?
O31 Cl3 O32 109.29(19) 2_665 . ?
O43 Cl4 O42 111.0(4) . . ?
O43 Cl4 O44 109.8(3) . . ?
O42 Cl4 O44 109.2(3) . . ?
O43 Cl4 O41 109.4(3) . . ?
O42 Cl4 O41 108.1(3) . . ?
O44 Cl4 O41 109.3(3) . . ?
O54 Cl5 O51 110.7(4) . . ?
O54 Cl5 O53 111.5(3) . . ?
O51 Cl5 O53 109.9(5) . . ?
O54 Cl5 O52 108.8(3) . . ?
O51 Cl5 O52 108.1(5) . . ?
O53 Cl5 O52 107.7(4) . . ?
O61 Cl6 O63 112.8(4) . . ?
O61 Cl6 O62 107.7(4) . . ?
O63 Cl6 O62 106.6(4) . . ?
O61 Cl6 O64 110.0(3) . . ?
O63 Cl6 O64 109.4(3) . . ?
O62 Cl6 O64 110.3(3) . . ?
O73 Cl7 O72 116.7(8) . . ?
O73 Cl7 O74 98.7(8) . . ?
O72 Cl7 O74 105.4(6) . . ?
O73 Cl7 O71 109.0(6) . . ?
O72 Cl7 O71 114.3(5) . . ?
O74 Cl7 O71 111.7(6) . . ?
O82 Cl8 O82' 22.9(8) . . ?
O82 Cl8 O84 110.4(6) . . ?
O82' Cl8 O84 90.5(7) . . ?
O82 Cl8 O84' 128.0(7) . . ?
O82' Cl8 O84' 110.6(5) . . ?
O84 Cl8 O84' 21.7(7) . . ?
O82 Cl8 O83' 88.4(8) . . ?
O82' Cl8 O83' 109.7(5) . . ?
O84 Cl8 O83' 126.3(6) . . ?
O84' Cl8 O83' 109.5(5) . . ?
O82 Cl8 O81 110.8(5) . . ?
O82' Cl8 O81 109.8(4) . . ?
O84 Cl8 O81 110.4(5) . . ?
O84' Cl8 O81 108.8(4) . . ?
O83' Cl8 O81 108.3(5) . . ?
O82 Cl8 O83 109.8(6) . . ?
O82' Cl8 O83 129.5(7) . . ?
O84 Cl8 O83 109.7(5) . . ?
O84' Cl8 O83 90.0(7) . . ?
O83' Cl8 O83 22.6(7) . . ?
O81 Cl8 O83 105.6(5) . . ?
O93' Cl9 O93 140.9(10) . . ?
O93' Cl9 O92 56.3(8) . . ?
O93 Cl9 O92 110.4(9) . . ?
O93' Cl9 O94 52.8(10) . . ?
O93 Cl9 O94 114.2(10) . . ?
O92 Cl9 O94 107.6(8) . . ?
O93' Cl9 O92' 113.4(9) . . ?
O93 Cl9 O92' 56.4(9) . . ?
O92 Cl9 O92' 148.4(9) . . ?
O94 Cl9 O92' 63.0(9) . . ?
O93' Cl9 O94' 109.5(9) . . ?
O93 Cl9 O94' 52.7(11) . . ?
O92 Cl9 O94' 59.0(9) . . ?
O94 Cl9 O94' 139.2(10) . . ?
O92' Cl9 O94' 106.9(9) . . ?
O93' Cl9 O91 110.4(7) . . ?
O93 Cl9 O91 108.5(9) . . ?
O92 Cl9 O91 104.7(7) . . ?
O94 Cl9 O91 111.0(7) . . ?
O92' Cl9 O91 106.8(9) . . ?
O94' Cl9 O91 109.7(9) . . ?
O101 Cl10 O3' 145.6(11) . . ?
O101 Cl10 O102 112.4(8) . . ?
O3' Cl10 O102 51.9(10) . . ?
O101 Cl10 O2' 85.7(10) . . ?
O3' Cl10 O2' 112.2(10) . . ?
O102 Cl10 O2' 161.9(11) . . ?
O101 Cl10 O1' 31.0(8) . . ?
O3' Cl10 O1' 114.8(10) . . ?
O102 Cl10 O1' 89.3(8) . . ?
O2' Cl10 O1' 106.9(9) . . ?
O101 Cl10 O104 111.3(10) . . ?
O3' Cl10 O104 58.7(10) . . ?
O102 Cl10 O104 107.0(9) . . ?
O2' Cl10 O104 62.8(10) . . ?
O1' Cl10 O104 100.9(12) . . ?
O101 Cl10 O4' 94.2(12) . . ?
O3' Cl10 O4' 105.7(9) . . ?
O102 Cl10 O4' 71.2(10) . . ?
O2' Cl10 O4' 110.2(10) . . ?
O1' Cl10 O4' 106.9(10) . . ?
O104 Cl10 O4' 152.1(12) . . ?
O101 Cl10 O103 112.9(9) . . ?
O3' Cl10 O103 101.3(11) . . ?
O102 Cl10 O103 105.8(8) . . ?
O2' Cl10 O103 66.1(10) . . ?
O1' Cl10 O103 142.3(11) . . ?
O104 Cl10 O103 106.9(9) . . ?
O4' Cl10 O103 50.2(10) . . ?
C159 O5 C158 108.6(9) . . ?
O5 C158 C157 108.3(10) . . ?
C58' O5' C159 125.6(16) . . ?
O5' C58' C57' 116.4(19) . . ?
O5 C159 O5' 94.3(10) . . ?
O5 C159 C160 106.1(9) . . ?
O5' C159 C160 117.1(10) . . ?
N25 C162 C161 179.5(11) . . ?
N26 C164 C163 174.0(13) . . ?
N27 C166 C165 177.3(10) . . ?
N28 C167 C168 162(3) . . ?

loop_
_geom_bond_atom_site_label_1
_geom_bond_atom_site_label_2
_geom_bond_distance
_geom_bond_site_symmetry_2
_geom_bond_publ_flag
Zn1 N5 2.143(4) . ?
Zn1 N1 2.152(4) . ?
Zn1 N2 2.173(4) . ?
Zn1 N6 2.173(4) . ?
Zn1 N7 2.176(4) . ?
Zn1 N8 2.190(4) . ?
Zn2 N4 2.151(4) 3_765 ?
Zn2 N4 2.151(4) 2_645 ?
Zn2 N4 2.151(4) . ?
Zn2 N3 2.156(3) . ?
Zn2 N3 2.156(3) 2_645 ?
Zn2 N3 2.156(3) 3_765 ?
N1 C5 1.332(7) . ?
N1 C1 1.351(7) . ?
N2 C6 1.257(6) . ?
N2 C8 1.456(5) . ?
N3 C20 1.274(6) . ?
N3 C17 1.448(5) . ?
N4 C22 1.332(6) . ?
N4 C26 1.332(6) . ?
N5 C27 1.337(7) . ?
N5 C31 1.366(8) . ?
N6 C32 1.291(7) . ?
N6 C34 1.430(6) . ?
N7 C40 1.315(8) . ?
N7 C44 1.321(7) . ?
N8 C45 1.276(7) . ?
N8 C47 1.419(7) . ?
C1 C2 1.340(10) . ?
C2 C3 1.356(12) . ?
C3 C4 1.381(9) . ?
C4 C5 1.373(8) . ?
C5 C6 1.514(7) . ?
C6 C7 1.467(8) . ?
C8 C9 1.389(7) . ?
C8 C13 1.392(6) . ?
C9 C10 1.364(7) . ?
C10 C11 1.389(6) . ?
C11 C12 1.383(7) . ?
C11 C14 1.514(6) . ?
C12 C13 1.397(6) . ?
C14 C15 1.379(7) . ?
C14 C19 1.412(6) . ?
C15 C16 1.390(7) . ?
C16 C17 1.385(6) . ?
C17 C18 1.358(6) . ?
C18 C19 1.392(7) . ?
C20 C21 1.503(6) . ?
C20 C22 1.517(6) . ?
C22 C23 1.376(7) . ?
C23 C24 1.374(7) . ?
C24 C25 1.383(8) . ?
C25 C26 1.392(7) . ?
C27 C28 1.358(10) . ?
C28 C29 1.356(12) . ?
C29 C30 1.366(11) . ?
C30 C31 1.376(9) . ?
C31 C32 1.472(8) . ?
C32 C33 1.495(9) . ?
C34 C35 1.389(7) . ?
C34 C39 1.398(8) . ?
C35 C36 1.346(7) . ?
C36 C37 1.423(8) . ?
C37 C38 1.377(7) . ?
C37 C50 1.509(8) 2_645 ?
C38 C39 1.375(7) . ?
C40 C41 1.392(10) . ?
C41 C42 1.380(11) . ?
C42 C43 1.337(11) . ?
C43 C44 1.390(9) . ?
C44 C45 1.496(8) . ?
C45 C46 1.461(9) . ?
C47 C48 1.384(7) . ?
C47 C52 1.407(8) . ?
C48 C49 1.390(8) . ?
C49 C50 1.360(9) . ?
C50 C51 1.414(7) . ?
C50 C37 1.509(7) 3_765 ?
C51 C52 1.356(7) . ?
Zn3 N9 2.130(3) . ?
Zn3 N14 2.155(4) . ?
Zn3 N16 2.160(3) . ?
Zn3 N13 2.162(4) . ?
Zn3 N15 2.184(4) . ?
Zn3 N10 2.224(4) . ?
Zn4 N12 2.146(4) 3_665 ?
Zn4 N12 2.146(4) . ?
Zn4 N12 2.146(4) 2_655 ?
Zn4 N11 2.181(4) . ?
Zn4 N11 2.181(4) 3_665 ?
Zn4 N11 2.181(4) 2_655 ?
N9 C57 1.336(5) . ?
N9 C53 1.365(6) . ?
N10 C58 1.279(5) . ?
N10 C60 1.414(6) . ?
N11 C72 1.281(6) . ?
N11 C69 1.446(6) . ?
N12 C78 1.313(7) . ?
N12 C74 1.362(7) . ?
N13 C83 1.323(7) . ?
N13 C79 1.336(6) . ?
N14 C84 1.292(6) . ?
N14 C86 1.432(6) . ?
N15 C96 1.323(6) . ?
N15 C92 1.334(6) . ?
N16 C97 1.264(6) . ?
N16 C99 1.446(6) . ?
C53 C54 1.370(7) . ?
C54 C55 1.391(8) . ?
C55 C56 1.379(9) . ?
C56 C57 1.368(7) . ?
C57 C58 1.497(7) . ?
C58 C59 1.512(7) . ?
C60 C65 1.389(7) . ?
C60 C61 1.399(6) . ?
C61 C62 1.394(7) . ?
C62 C63 1.396(7) . ?
C63 C64 1.376(7) . ?
C63 C66 1.492(6) . ?
C64 C65 1.395(6) . ?
C66 C67 1.370(7) . ?
C66 C71 1.399(7) . ?
C67 C68 1.414(7) . ?
C68 C69 1.378(7) . ?
C69 C70 1.382(7) . ?
C70 C71 1.411(6) . ?
C72 C73 1.463(8) . ?
C72 C74 1.485(7) . ?
C74 C75 1.382(7) . ?
C75 C76 1.377(9) . ?
C76 C77 1.339(10) . ?
C77 C78 1.408(8) . ?
C79 C80 1.355(8) . ?
C80 C81 1.390(10) . ?
C81 C82 1.362(9) . ?
C82 C83 1.384(7) . ?
C83 C84 1.486(7) . ?
C84 C85 1.502(8) . ?
C86 C91 1.368(6) . ?
C86 C87 1.421(7) . ?
C87 C88 1.359(7) . ?
C88 C89 1.423(6) . ?
C89 C90 1.388(7) . ?
C89 C102 1.479(6) 3_665 ?
C90 C91 1.396(7) . ?
C92 C93 1.377(8) . ?
C93 C94 1.369(8) . ?
C94 C95 1.407(8) . ?
C95 C96 1.404(7) . ?
C96 C97 1.494(7) . ?
C97 C98 1.499(7) . ?
C99 C100 1.383(7) . ?
C99 C104 1.409(6) . ?
C100 C101 1.390(7) . ?
C101 C102 1.423(6) . ?
C102 C103 1.381(7) . ?
C102 C89 1.479(6) 2_655 ?
C103 C104 1.361(6) . ?
Zn5 N21 2.118(4) . ?
Zn5 N18 2.126(4) . ?
Zn5 N17 2.145(4) . ?
Zn5 N22 2.180(4) . ?
Zn5 N24 2.192(4) . ?
Zn5 N23 2.208(4) . ?
Zn6 N20 2.162(6) 2_665 ?
Zn6 N20 2.162(6) 3_565 ?
Zn6 N20 2.162(6) . ?
Zn6 N19 2.192(5) 2_665 ?
Zn6 N19 2.192(5) . ?
Zn6 N19 2.192(5) 3_565 ?
N17 C105 1.343(7) . ?
N17 C109 1.361(6) . ?
N18 C144 1.333(7) . ?
N18 C148 1.343(6) . ?
N19 C124 1.277(9) . ?
N19 C121 1.421(8) . ?
N21 C131 1.344(6) . ?
N21 C135 1.368(7) . ?
N22 C136 1.272(6) . ?
N22 C138 1.435(6) . ?
N23 C110 1.282(6) . ?
N23 C112 1.380(7) . ?
N24 C149 1.268(7) . ?
N24 C151 1.432(7) . ?
C105 C106 1.346(7) . ?
C106 C107 1.355(9) . ?
C107 C108 1.392(10) . ?
C108 C109 1.387(7) . ?
C109 C110 1.475(8) . ?
C110 C111 1.495(7) . ?
C112 C117 1.396(8) . ?
C112 C113 1.410(7) . ?
C113 C114 1.383(8) . ?
C114 C115 1.408(8) . ?
C115 C116 1.417(7) . ?
C115 C118 1.469(8) . ?
C116 C117 1.370(8) . ?
C118 C119 1.380(8) . ?
C118 C123 1.382(9) . ?
C119 C120 1.385(10) . ?
C120 C121 1.346(10) . ?
C121 C122 1.407(8) . ?
C122 C123 1.381(9) . ?
C124 C126 1.487(12) . ?
C124 C125 1.549(12) . ?
N20 C126 1.306(10) . ?
N20 C130 1.334(12) . ?
N20 C30' 1.335(12) . ?
C126 C27' 1.454(12) . ?
C126 C127 1.455(12) . ?
C127 C128 1.441(9) . ?
C128 C129 1.444(9) . ?
C129 C130 1.432(9) . ?
C27' C28' 1.441(9) . ?
C28' C29' 1.440(9) . ?
C29' C30' 1.432(9) . ?
C131 C132 1.402(8) . ?
C132 C133 1.367(11) . ?
C133 C134 1.346(10) . ?
C134 C135 1.404(8) . ?
C135 C136 1.473(7) . ?
C136 C137 1.519(8) . ?
C138 C139 1.383(8) . ?
C138 C143 1.403(7) . ?
C139 C140 1.387(7) . ?
C140 C141 1.394(7) . ?
C141 C142 1.383(8) . ?
C141 C154 1.496(7) 2_665 ?
C142 C143 1.396(7) . ?
C144 C145 1.353(8) . ?
C145 C146 1.376(9) . ?
C146 C147 1.392(10) . ?
C147 C148 1.369(8) . ?
C148 C149 1.503(8) . ?
C149 C150 1.503(7) . ?
C151 C152 1.385(8) . ?
C151 C156 1.396(7) . ?
C152 C153 1.429(8) . ?
C153 C154 1.395(7) . ?
C154 C155 1.396(7) . ?
C154 C141 1.496(7) 3_565 ?
C155 C156 1.399(8) . ?
Cl1 O11 1.440(3) . ?
Cl1 O11 1.440(3) 2_645 ?
Cl1 O11 1.440(3) 3_765 ?
Cl1 O12 1.444(6) . ?
Cl2 O22 1.426(3) 2_655 ?
Cl2 O22 1.426(3) . ?
Cl2 O22 1.426(3) 3_665 ?
Cl2 O21 1.433(7) . ?
Cl3 O31 1.416(4) . ?
Cl3 O31 1.416(4) 3_565 ?
Cl3 O31 1.416(4) 2_665 ?
Cl3 O32 1.450(7) . ?
Cl4 O43 1.398(5) . ?
Cl4 O42 1.419(5) . ?
Cl4 O44 1.427(4) . ?
Cl4 O41 1.428(4) . ?
Cl5 O54 1.404(5) . ?
Cl5 O51 1.406(6) . ?
Cl5 O53 1.407(6) . ?
Cl5 O52 1.436(7) . ?
Cl6 O61 1.402(5) . ?
Cl6 O63 1.417(5) . ?
Cl6 O62 1.422(6) . ?
Cl6 O64 1.440(4) . ?
Cl7 O73 1.269(9) . ?
Cl7 O72 1.366(8) . ?
Cl7 O74 1.383(10) . ?
Cl7 O71 1.449(8) . ?
Cl8 O82 1.405(6) . ?
Cl8 O82' 1.412(6) . ?
Cl8 O84 1.412(6) . ?
Cl8 O84' 1.425(6) . ?
Cl8 O83' 1.426(6) . ?
Cl8 O81 1.428(4) . ?
Cl8 O83 1.444(6) . ?
Cl9 O93' 1.408(8) . ?
Cl9 O93 1.418(7) . ?
Cl9 O92 1.420(8) . ?
Cl9 O94 1.421(8) . ?
Cl9 O92' 1.426(8) . ?
Cl9 O94' 1.441(7) . ?
Cl9 O91 1.454(6) . ?
Cl10 O101 1.399(8) . ?
Cl10 O3' 1.422(8) . ?
Cl10 O102 1.426(7) . ?
Cl10 O2' 1.431(8) . ?
Cl10 O1' 1.433(8) . ?
Cl10 O104 1.442(8) . ?
Cl10 O4' 1.451(8) . ?
Cl10 O103 1.454(8) . ?
O5 C159 1.234(14) . ?
O5 C158 1.424(15) . ?
C157 C158 1.485(19) . ?
O5' C58' 1.30(2) . ?
O5' C159 1.528(18) . ?
C57' C58' 1.84(4) . ?
C159 C160 1.554(14) . ?
N25 C162 1.090(9) . ?
C161 C162 1.317(14) . ?
N26 C164 1.229(16) . ?
C163 C164 1.335(16) . ?
N27 C166 1.092(9) . ?
C165 C166 1.317(12) . ?
N28 C167 1.13(3) . ?
C167 C168 1.41(3) . ?
